data_7110015
loop_
_publ_author_name
'Kamran B. Ghiassi'
'Marilyn M. Olmstead'
'Alan L. Balch'

_publ_section_title
;
 Orientational variation, solvate composition and molecular flexibility in
 well-ordered cocrystals of the fullerene C70 with
 bis(ethylenedithio)tetrathiafulvalene
;
_journal_name_full Chem.Commun.
_journal_page_first 10721
_journal_paper_doi 10.1039/c3cc46367b
_journal_volume 49
_journal_year 2013
_chemical_formula_moiety 'C70, C10 H8 S8, 0.5(C S2)'
_chemical_formula_sum 'C80.5 H8 S9'
_chemical_formula_weight 1263.41
_chemical_name_common '2C70 2ET CS2'
_chemical_name_systematic
;
 ?
;
_space_group_crystal_system monoclinic
_space_group_IT_number 14
_space_group_name_Hall '-P 2ybc'
_space_group_name_H-M_alt 'P 1 21/c 1'
_symmetry_space_group_name_Hall '-P 2ybc'
_symmetry_space_group_name_H-M 'P 1 21/c 1'
_atom_sites_solution_hydrogens geom
_atom_sites_solution_primary direct
_atom_sites_solution_secondary difmap
_audit_creation_method SHELXL-2013
_cell_angle_alpha 90
_cell_angle_beta 100.677(4)
_cell_angle_gamma 90
_cell_formula_units_Z 8
_cell_length_a 10.4494(16)
_cell_length_b 21.949(3)
_cell_length_c 40.981(6)
_cell_measurement_reflns_used 9928
_cell_measurement_temperature 90(2)
_cell_measurement_theta_max 28.7
_cell_measurement_theta_min 2.4
_cell_volume 9236(2)
_computing_cell_refinement 'SAINT (Bruker, 2013)'
_computing_data_collection 'Apex2 (Bruker, 2013)'
_computing_data_reduction 'SAINT (Bruker, 2013)'
_computing_publication_material 'SHELXL-2013 (Sheldrick, 2013)'
_computing_structure_refinement 'SHELXL-2013 (Sheldrick, 2013)'
_computing_structure_solution 'XS (Sheldrick, 2008)'
_diffrn_ambient_temperature 90(2)
_diffrn_detector_area_resol_mean 8.3
_diffrn_measured_fraction_theta_full 1.000
_diffrn_measured_fraction_theta_max 0.999
_diffrn_measurement_device_type 'Bruker ApexII'
_diffrn_measurement_method \w
_diffrn_radiation_type MoK\a
_diffrn_radiation_wavelength 0.71073
_diffrn_reflns_av_R_equivalents 0.0558
_diffrn_reflns_av_unetI/netI 0.0407
_diffrn_reflns_Laue_measured_fraction_full 1.000
_diffrn_reflns_Laue_measured_fraction_max 0.999
_diffrn_reflns_limit_h_max 14
_diffrn_reflns_limit_h_min -14
_diffrn_reflns_limit_k_max 30
_diffrn_reflns_limit_k_min -30
_diffrn_reflns_limit_l_max 56
_diffrn_reflns_limit_l_min -56
_diffrn_reflns_number 135867
_diffrn_reflns_point_group_measured_fraction_full 1.000
_diffrn_reflns_point_group_measured_fraction_max 0.999
_diffrn_reflns_theta_full 29.000
_diffrn_reflns_theta_max 29.248
_diffrn_reflns_theta_min 1.923
_diffrn_source 'sealed tube'
_exptl_absorpt_coefficient_mu 0.495
_exptl_absorpt_correction_T_max 0.908
_exptl_absorpt_correction_T_min 0.868
_exptl_absorpt_correction_type multi-scan
_exptl_absorpt_process_details 'SADABS (Sheldrick, 2013)'
_exptl_crystal_colour black
_exptl_crystal_density_diffrn 1.817
_exptl_crystal_description block
_exptl_crystal_F_000 5080
_exptl_crystal_size_max 0.294
_exptl_crystal_size_mid 0.205
_exptl_crystal_size_min 0.154
_refine_diff_density_max 0.515
_refine_diff_density_min -0.395
_refine_diff_density_rms 0.079
_refine_ls_extinction_method none
_refine_ls_goodness_of_fit_ref 1.028
_refine_ls_hydrogen_treatment constr
_refine_ls_matrix_type full
_refine_ls_number_parameters 1612
_refine_ls_number_reflns 25122
_refine_ls_number_restraints 0
_refine_ls_restrained_S_all 1.028
_refine_ls_R_factor_all 0.0579
_refine_ls_R_factor_gt 0.0403
_refine_ls_shift/su_max 0.003
_refine_ls_shift/su_mean 0.000
_refine_ls_structure_factor_coef Fsqd
_refine_ls_weighting_details
;
 w=1/[\s^2^(Fo^2^)+(0.0444P)^2^+6.9736P]
 where P=(Fo^2^+2Fc^2^)/3
;
_refine_ls_weighting_scheme calc
_refine_ls_wR_factor_gt 0.0931
_refine_ls_wR_factor_ref 0.1037
_reflns_Friedel_coverage 0.000
_reflns_number_gt 19500
_reflns_number_total 25122
_reflns_threshold_expression 'I > 2\s(I)'
_cod_data_source_file c3cc46367b.txt
_cod_data_source_block 14
_cod_depositor_comments
;
The following automatic conversions were performed:

'_atom_sites_solution_primary' value 'Direct Methods' was changed to
'direct'.

Automatic conversion script
Id: cif_fix_values 6452 2018-10-05 10:23:21Z andrius 
;
_cod_database_code 7110015
_shelx_space_group_comment
;
The symmetry employed for this shelxl refinement is uniquely defined
by the following loop, which should always be used as a source of
symmetry information in preference to the above space-group names.
They are only intended as comments.
;
_shelx_estimated_absorpt_t_min 0.868
_shelx_estimated_absorpt_t_max 0.928
_shelxl_version_number 2013-2

loop_
_space_group_symop_operation_xyz
'x, y, z'
'-x, y+1/2, -z+1/2'
'-x, -y, -z'
'x, -y-1/2, z-1/2'

loop_
_atom_site_label
_atom_site_type_symbol
_atom_site_fract_x
_atom_site_fract_y
_atom_site_fract_z
_atom_site_U_iso_or_equiv
_atom_site_adp_type
_atom_site_occupancy
_atom_site_site_symmetry_order
_atom_site_calc_flag
_atom_site_refinement_flags_posn
_atom_site_refinement_flags_adp
C1 C 0.1337(2) 0.36397(10) 0.79757(5) 0.0211(4) Uani 1 1 d . .
C2 C 0.0777(2) 0.30563(10) 0.79273(5) 0.0180(4) Uani 1 1 d . .
C3 C 0.1552(2) 0.25911(10) 0.78222(5) 0.0206(4) Uani 1 1 d . .
C4 C 0.27285(19) 0.27401(11) 0.77039(5) 0.0226(5) Uani 1 1 d . .
C5 C 0.31440(19) 0.33513(11) 0.76904(5) 0.0223(5) Uani 1 1 d . .
C6 C 0.2510(2) 0.37852(11) 0.78570(5) 0.0228(5) Uani 1 1 d . .
C7 C 0.2449(2) 0.44215(11) 0.77646(5) 0.0243(5) Uani 1 1 d . .
C8 C 0.1242(2) 0.46746(10) 0.78261(5) 0.0237(5) Uani 1 1 d . .
C9 C 0.0551(2) 0.41850(10) 0.79528(5) 0.0223(4) Uani 1 1 d . .
C10 C -0.0789(2) 0.41430(10) 0.78598(5) 0.0204(4) Uani 1 1 d . .
C11 C -0.13852(19) 0.35525(9) 0.77845(5) 0.0155(4) Uani 1 1 d . .
C12 C -0.06439(19) 0.30108(9) 0.78282(4) 0.0149(4) Uani 1 1 d . .
C13 C -0.11718(19) 0.25039(9) 0.76346(5) 0.0149(4) Uani 1 1 d . .
C14 C -0.0354(2) 0.20171(9) 0.75497(5) 0.0180(4) Uani 1 1 d . .
C15 C 0.0985(2) 0.20616(10) 0.76418(5) 0.0205(4) Uani 1 1 d . .
C16 C 0.1816(2) 0.18728(10) 0.74125(6) 0.0242(5) Uani 1 1 d . .
C17 C 0.2888(2) 0.23006(11) 0.74527(6) 0.0249(5) Uani 1 1 d . .
C18 C 0.3391(2) 0.24875(10) 0.71789(6) 0.0243(5) Uani 1 1 d . .
C19 C 0.37465(18) 0.31203(10) 0.71481(5) 0.0214(4) Uani 1 1 d . .
C20 C 0.36786(18) 0.35508(11) 0.74003(5) 0.0211(4) Uani 1 1 d . .
C21 C 0.35273(19) 0.41653(10) 0.73004(5) 0.0196(4) Uani 1 1 d . .
C22 C 0.2946(2) 0.46086(10) 0.74905(5) 0.0233(5) Uani 1 1 d . .
C23 C 0.2255(2) 0.50516(10) 0.72659(5) 0.0228(5) Uani 1 1 d . .
C24 C 0.1088(2) 0.52973(10) 0.73221(6) 0.0260(5) Uani 1 1 d . .
C25 C 0.0567(2) 0.51032(10) 0.76108(6) 0.0266(5) Uani 1 1 d . .
C26 C -0.0832(2) 0.50590(9) 0.75145(6) 0.0254(5) Uani 1 1 d . .
C27 C -0.1497(2) 0.45860(9) 0.76374(5) 0.0222(4) Uani 1 1 d . .
C28 C -0.2517(2) 0.42615(9) 0.74210(5) 0.0200(4) Uani 1 1 d . .
C29 C -0.24491(19) 0.36259(9) 0.75124(5) 0.0166(4) Uani 1 1 d . .
C30 C -0.28036(18) 0.31550(9) 0.72774(5) 0.0154(4) Uani 1 1 d . .
C31 C -0.22402(18) 0.25803(9) 0.73623(5) 0.0147(4) Uani 1 1 d . .
C32 C -0.20841(19) 0.21405(9) 0.71088(5) 0.0178(4) Uani 1 1 d . .
C33 C -0.0927(2) 0.17879(9) 0.72243(5) 0.0194(4) Uani 1 1 d . .
C34 C -0.0130(2) 0.16114(9) 0.70019(6) 0.0232(5) Uani 1 1 d . .
C35 C 0.1275(2) 0.16535(9) 0.71015(6) 0.0240(5) Uani 1 1 d . .
C36 C 0.1790(2) 0.18499(10) 0.68113(6) 0.0254(5) Uani 1 1 d . .
C37 C 0.2834(2) 0.22578(10) 0.68530(6) 0.0246(5) Uani 1 1 d . .
C38 C 0.2830(2) 0.27544(10) 0.66224(5) 0.0208(4) Uani 1 1 d . .
C39 C 0.33954(18) 0.32841(10) 0.68043(5) 0.0187(4) Uani 1 1 d . .
C40 C 0.29814(18) 0.38795(9) 0.67042(5) 0.0158(4) Uani 1 1 d . .
C41 C 0.31814(19) 0.43319(10) 0.69563(5) 0.0185(4) Uani 1 1 d . .
C42 C 0.2392(2) 0.48751(9) 0.69333(5) 0.0201(4) Uani 1 1 d . .
C43 C 0.1365(2) 0.49493(9) 0.66710(5) 0.0198(4) Uani 1 1 d . .
C44 C 0.0149(2) 0.52042(9) 0.67294(6) 0.0226(4) Uani 1 1 d . .
C45 C 0.0012(2) 0.53736(9) 0.70497(6) 0.0246(5) Uani 1 1 d . .
C46 C -0.1181(2) 0.52255(9) 0.71655(6) 0.0252(5) Uani 1 1 d . .
C47 C -0.2161(2) 0.49124(10) 0.69602(6) 0.0236(5) Uani 1 1 d . .
C48 C -0.2852(2) 0.44206(10) 0.70907(6) 0.0221(4) Uani 1 1 d . .
C49 C -0.31351(18) 0.39536(10) 0.68407(5) 0.0201(4) Uani 1 1 d . .
C50 C -0.31612(18) 0.33285(10) 0.69266(5) 0.0175(4) Uani 1 1 d . .
C51 C -0.29120(18) 0.29058(10) 0.66860(5) 0.0190(4) Uani 1 1 d . .
C52 C -0.2415(2) 0.23055(10) 0.67771(5) 0.0191(4) Uani 1 1 d . .
C53 C -0.1597(2) 0.21181(10) 0.65458(5) 0.0231(5) Uani 1 1 d . .
C54 C -0.0486(2) 0.17797(9) 0.66556(6) 0.0243(5) Uani 1 1 d . .
C55 C 0.0714(2) 0.19264(10) 0.65377(6) 0.0253(5) Uani 1 1 d . .
C56 C 0.0714(2) 0.24025(10) 0.63141(5) 0.0239(5) Uani 1 1 d . .
C57 C 0.1797(2) 0.28277(10) 0.63599(5) 0.0205(4) Uani 1 1 d . .
C58 C 0.1292(2) 0.34267(10) 0.62697(5) 0.0186(4) Uani 1 1 d . .
C59 C 0.18863(19) 0.39559(9) 0.64260(5) 0.0166(4) Uani 1 1 d . .
C60 C 0.1082(2) 0.44771(10) 0.64214(5) 0.0179(4) Uani 1 1 d . .
C61 C -0.0307(2) 0.44333(10) 0.63250(5) 0.0197(4) Uani 1 1 d . .
C62 C -0.0881(2) 0.48771(10) 0.65159(5) 0.0220(4) Uani 1 1 d . .
C63 C -0.2023(2) 0.47347(10) 0.66293(6) 0.0234(5) Uani 1 1 d . .
C64 C -0.26207(19) 0.41454(10) 0.65544(5) 0.0222(4) Uani 1 1 d . .
C65 C -0.21251(19) 0.37199(11) 0.63519(5) 0.0213(4) Uani 1 1 d . .
C66 C -0.23921(19) 0.30989(11) 0.64019(5) 0.0210(4) Uani 1 1 d . .
C67 C -0.1588(2) 0.26156(11) 0.63157(5) 0.0228(5) Uani 1 1 d . .
C68 C -0.0449(2) 0.27564(10) 0.62018(5) 0.0226(5) Uani 1 1 d . .
C69 C -0.0097(2) 0.33851(10) 0.61721(5) 0.0200(4) Uani 1 1 d . .
C70 C -0.0913(2) 0.38677(10) 0.62317(5) 0.0197(4) Uani 1 1 d . .
C71 C 0.1430(2) 0.27759(10) 0.54391(5) 0.0187(4) Uani 1 1 d . .
C72 C 0.0833(2) 0.21928(10) 0.54038(5) 0.0178(4) Uani 1 1 d . .
C73 C 0.1568(2) 0.17141(10) 0.53005(5) 0.0193(4) Uani 1 1 d . .
C74 C 0.27349(19) 0.18355(10) 0.51739(5) 0.0205(4) Uani 1 1 d . .
C75 C 0.31914(19) 0.24389(10) 0.51495(5) 0.0207(4) Uani 1 1 d . .
C76 C 0.25986(19) 0.28947(10) 0.53128(5) 0.0192(4) Uani 1 1 d . .
C77 C 0.2575(2) 0.35267(10) 0.52113(5) 0.0219(4) Uani 1 1 d . .
C78 C 0.1379(2) 0.38023(10) 0.52758(5) 0.0220(4) Uani 1 1 d . .
C79 C 0.0674(2) 0.33303(10) 0.54120(5) 0.0201(4) Uani 1 1 d . .
C80 C -0.0667(2) 0.32985(10) 0.53266(5) 0.0194(4) Uani 1 1 d . .
C81 C -0.1305(2) 0.27140(9) 0.52623(5) 0.0172(4) Uani 1 1 d . .
C82 C -0.05933(19) 0.21620(9) 0.53114(5) 0.0161(4) Uani 1 1 d . .
C83 C -0.1165(2) 0.16584(9) 0.51251(5) 0.0173(4) Uani 1 1 d . .
C84 C -0.0388(2) 0.11557(9) 0.50430(5) 0.0186(4) Uani 1 1 d . .
C85 C 0.0951(2) 0.11837(9) 0.51293(5) 0.0202(4) Uani 1 1 d . .
C86 C 0.1759(2) 0.09714(9) 0.48964(6) 0.0222(4) Uani 1 1 d . .
C87 C 0.2849(2) 0.13820(10) 0.49254(5) 0.0215(4) Uani 1 1 d . .
C88 C 0.33370(19) 0.15469(10) 0.46467(6) 0.0226(4) Uani 1 1 d . .
C89 C 0.37240(19) 0.21706(10) 0.46042(6) 0.0212(4) Uani 1 1 d . .
C90 C 0.37121(18) 0.26117(10) 0.48517(5) 0.0211(4) Uani 1 1 d . .
C91 C 0.35858(19) 0.32293(10) 0.47456(5) 0.0201(4) Uani 1 1 d . .
C92 C 0.3055(2) 0.36908(10) 0.49320(5) 0.0210(4) Uani 1 1 d . .
C93 C 0.2363(2) 0.41308(9) 0.47042(5) 0.0205(4) Uani 1 1 d . .
C94 C 0.1225(2) 0.43950(9) 0.47609(5) 0.0218(4) Uani 1 1 d . .
C95 C 0.0719(2) 0.42256(9) 0.50559(5) 0.0224(4) Uani 1 1 d . .
C96 C -0.0682(2) 0.41963(9) 0.49659(5) 0.0217(4) Uani 1 1 d . .
C97 C -0.1366(2) 0.37422(9) 0.50992(5) 0.0200(4) Uani 1 1 d . .
C98 C -0.2412(2) 0.34233(9) 0.48911(5) 0.0190(4) Uani 1 1 d . .
C99 C -0.23764(19) 0.27907(9) 0.49943(5) 0.0174(4) Uani 1 1 d . .
C100 C -0.27825(18) 0.23174(9) 0.47667(5) 0.0174(4) Uani 1 1 d . .
C101 C -0.22519(19) 0.17356(9) 0.48554(5) 0.0160(4) Uani 1 1 d . .
C102 C -0.2137(2) 0.12792(9) 0.46072(5) 0.0191(4) Uani 1 1 d . .
C103 C -0.0999(2) 0.09137(9) 0.47218(5) 0.0197(4) Uani 1 1 d . .
C104 C -0.0228(2) 0.07089(9) 0.45000(6) 0.0232(5) Uani 1 1 d . .
C105 C 0.1180(2) 0.07378(9) 0.45889(6) 0.0231(4) Uani 1 1 d . .
C106 C 0.1683(2) 0.09112(9) 0.42955(6) 0.0243(5) Uani 1 1 d . .
C107 C 0.2737(2) 0.13043(10) 0.43238(6) 0.0228(4) Uani 1 1 d . .
C108 C 0.2745(2) 0.17922(10) 0.40868(6) 0.0223(4) Uani 1 1 d . .
C109 C 0.33571(19) 0.23178(10) 0.42574(5) 0.0198(4) Uani 1 1 d . .
C110 C 0.29778(19) 0.29175(10) 0.41530(5) 0.0186(4) Uani 1 1 d . .
C111 C 0.32282(19) 0.33765(10) 0.43986(5) 0.0190(4) Uani 1 1 d . .
C112 C 0.2466(2) 0.39288(9) 0.43707(5) 0.0195(4) Uani 1 1 d . .
C113 C 0.1424(2) 0.40057(9) 0.41103(5) 0.0181(4) Uani 1 1 d . .
C114 C 0.0237(2) 0.42829(9) 0.41735(5) 0.0197(4) Uani 1 1 d . .
C115 C 0.0138(2) 0.44707(9) 0.44908(6) 0.0216(4) Uani 1 1 d . .
C116 C -0.1047(2) 0.43483(9) 0.46163(6) 0.0216(4) Uani 1 1 d . .
C117 C -0.2063(2) 0.40390(9) 0.44190(5) 0.0206(4) Uani 1 1 d . .
C118 C -0.27651(19) 0.35685(10) 0.45580(5) 0.0204(4) Uani 1 1 d . .
C119 C -0.30988(18) 0.30868(10) 0.43166(5) 0.0201(4) Uani 1 1 d . .
C120 C -0.31586(18) 0.24721(10) 0.44122(5) 0.0193(4) Uani 1 1 d . .
C121 C -0.29509(18) 0.20333(10) 0.41775(5) 0.0189(4) Uani 1 1 d . .
C122 C -0.24770(19) 0.14257(10) 0.42757(5) 0.0199(4) Uani 1 1 d . .
C123 C -0.1696(2) 0.12132(10) 0.40420(5) 0.0205(4) Uani 1 1 d . .
C124 C -0.0590(2) 0.08638(9) 0.41496(5) 0.0222(4) Uani 1 1 d . .
C125 C 0.0590(2) 0.09877(10) 0.40230(6) 0.0235(5) Uani 1 1 d . .
C126 C 0.0604(2) 0.14495(10) 0.37951(5) 0.0225(4) Uani 1 1 d . .
C127 C 0.1708(2) 0.18645(10) 0.38285(5) 0.0211(4) Uani 1 1 d . .
C128 C 0.1235(2) 0.24667(10) 0.37308(5) 0.0175(4) Uani 1 1 d . .
C129 C 0.18674(19) 0.29960(9) 0.38774(5) 0.0164(4) Uani 1 1 d . .
C130 C 0.1092(2) 0.35272(9) 0.38685(5) 0.0172(4) Uani 1 1 d . .
C131 C -0.0300(2) 0.34965(9) 0.37785(5) 0.0180(4) Uani 1 1 d . .
C132 C -0.0833(2) 0.39600(9) 0.39684(5) 0.0194(4) Uani 1 1 d . .
C133 C -0.1952(2) 0.38430(10) 0.40876(5) 0.0212(4) Uani 1 1 d . .
C134 C -0.25962(19) 0.32577(10) 0.40239(5) 0.0202(4) Uani 1 1 d . .
C135 C -0.21423(19) 0.28135(10) 0.38248(5) 0.0183(4) Uani 1 1 d . .
C136 C -0.24408(19) 0.21999(10) 0.38882(5) 0.0188(4) Uani 1 1 d . .
C137 C -0.1677(2) 0.17004(10) 0.38050(5) 0.0209(4) Uani 1 1 d . .
C138 C -0.0551(2) 0.18148(10) 0.36828(5) 0.0209(4) Uani 1 1 d . .
C139 C -0.0158(2) 0.24361(10) 0.36407(5) 0.0190(4) Uani 1 1 d . .
C140 C -0.0942(2) 0.29361(10) 0.36957(5) 0.0181(4) Uani 1 1 d . .
C141 C 0.52884(18) 0.47763(8) 0.82038(5) 0.0135(4) Uani 1 1 d . .
C142 C 0.4918(2) 0.59863(9) 0.82191(6) 0.0250(5) Uani 1 1 d . .
H14C H 0.5511 0.6003 0.8437 0.030 Uiso 1 1 calc R U
H14D H 0.4944 0.6389 0.8112 0.030 Uiso 1 1 calc R U
C143 C 0.3540(2) 0.58665(10) 0.82735(6) 0.0275(5) Uani 1 1 d . .
H14A H 0.2971 0.5807 0.8054 0.033 Uiso 1 1 calc R U
H14B H 0.3228 0.6234 0.8375 0.033 Uiso 1 1 calc R U
C144 C 0.44848(18) 0.47120(8) 0.84222(4) 0.0125(3) Uani 1 1 d . .
C145 C 0.54074(17) 0.36481(8) 0.83590(4) 0.0120(3) Uani 1 1 d . .
C146 C 0.53527(17) 0.30413(8) 0.83082(4) 0.0110(3) Uani 1 1 d . .
C147 C 0.46939(18) 0.19051(8) 0.82896(5) 0.0125(3) Uani 1 1 d . .
C148 C 0.49532(19) 0.06923(9) 0.82521(5) 0.0155(4) Uani 1 1 d . .
H14E H 0.5863 0.0736 0.8371 0.019 Uiso 1 1 calc R U
H14F H 0.4651 0.0277 0.8295 0.019 Uiso 1 1 calc R U
C149 C 0.49018(19) 0.07766(9) 0.78801(5) 0.0159(4) Uani 1 1 d . .
H14G H 0.3988 0.0847 0.7770 0.019 Uiso 1 1 calc R U
H14H H 0.5207 0.0398 0.7787 0.019 Uiso 1 1 calc R U
C150 C 0.54581(18) 0.19608(8) 0.80616(5) 0.0125(3) Uani 1 1 d . .
S1 S 0.62885(5) 0.41507(2) 0.81531(2) 0.01407(9) Uani 1 1 d . .
S2 S 0.55013(5) 0.54163(2) 0.79665(2) 0.01865(10) Uani 1 1 d . .
S3 S 0.33519(5) 0.52187(2) 0.85311(2) 0.01830(10) Uani 1 1 d . .
S4 S 0.45725(5) 0.40117(2) 0.86381(2) 0.01364(9) Uani 1 1 d . .
S5 S 0.44738(4) 0.25555(2) 0.85227(2) 0.01201(9) Uani 1 1 d . .
S6 S 0.39390(5) 0.12496(2) 0.84071(2) 0.01677(10) Uani 1 1 d . .
S7 S 0.58956(5) 0.14102(2) 0.77905(2) 0.01803(10) Uani 1 1 d . .
S8 S 0.61983(4) 0.26749(2) 0.80313(2) 0.01245(9) Uani 1 1 d . .
C151 C 0.54817(18) 0.40537(8) 0.56361(5) 0.0118(3) Uani 1 1 d . .
C152 C 0.48184(19) 0.52288(9) 0.54894(5) 0.0153(4) Uani 1 1 d . .
H15A H 0.5048 0.5624 0.5399 0.018 Uiso 1 1 calc R U
H15B H 0.3913 0.5128 0.5383 0.018 Uiso 1 1 calc R U
C153 C 0.48992(19) 0.52864(9) 0.58627(5) 0.0157(4) Uani 1 1 d . .
H15C H 0.4558 0.5689 0.5914 0.019 Uiso 1 1 calc R U
H15D H 0.5821 0.5261 0.5976 0.019 Uiso 1 1 calc R U
C154 C 0.47152(18) 0.40621(8) 0.58653(5) 0.0123(3) Uani 1 1 d . .
C155 C 0.53403(17) 0.29317(8) 0.58135(4) 0.0108(3) Uani 1 1 d . .
C156 C 0.53727(17) 0.23193(8) 0.58163(4) 0.0117(3) Uani 1 1 d . .
C157 C 0.4533(2) 0.12184(9) 0.57907(5) 0.0183(4) Uani 1 1 d . .
C158 C 0.3875(3) 0.00358(11) 0.55938(7) 0.0432(7) Uani 1 1 d . .
H15G H 0.3650 -0.0358 0.5687 0.052 Uiso 1 1 calc R U
H15H H 0.3326 0.0078 0.5371 0.052 Uiso 1 1 calc R U
C159 C 0.5287(3) 0.00104(10) 0.55545(6) 0.0358(6) Uani 1 1 d . .
H15E H 0.5434 -0.0370 0.5437 0.043 Uiso 1 1 calc R U
H15F H 0.5848 -0.0002 0.5777 0.043 Uiso 1 1 calc R U
C160 C 0.5397(2) 0.12327(9) 0.55875(5) 0.0180(4) Uani 1 1 d . .
S9 S 0.62066(4) 0.33556(2) 0.55648(2) 0.01197(9) Uani 1 1 d . .
S10 S 0.59042(5) 0.46443(2) 0.53899(2) 0.01833(10) Uani 1 1 d . .
S11 S 0.39727(5) 0.46913(2) 0.60171(2) 0.01690(10) Uani 1 1 d . .
S12 S 0.44725(4) 0.33663(2) 0.60572(2) 0.01181(9) Uani 1 1 d . .
S13 S 0.44585(5) 0.18685(2) 0.60424(2) 0.01702(10) Uani 1 1 d . .
S14 S 0.34543(6) 0.06424(3) 0.58545(2) 0.03002(14) Uani 1 1 d . .
S15 S 0.57626(6) 0.06505(3) 0.53275(2) 0.02812(13) Uani 1 1 d . .
S16 S 0.63419(5) 0.18980(2) 0.55920(2) 0.01558(10) Uani 1 1 d . .
C161 C 1.0077(2) 0.05252(9) 0.62029(5) 0.0229(4) Uani 1 1 d . .
S17 S 0.90944(7) 0.07720(3) 0.59029(2) 0.03482(15) Uani 1 1 d . .
S18 S 1.10616(7) 0.02780(3) 0.65036(2) 0.03448(15) Uani 1 1 d . .

loop_
_atom_site_aniso_label
_atom_site_aniso_U_11
_atom_site_aniso_U_22
_atom_site_aniso_U_33
_atom_site_aniso_U_23
_atom_site_aniso_U_13
_atom_site_aniso_U_12
C1 0.0220(10) 0.0334(12) 0.0067(8) -0.0021(8) -0.0004(7) -0.0077(9)
C2 0.0187(10) 0.0284(11) 0.0062(8) 0.0039(7) 0.0006(7) -0.0021(8)
C3 0.0168(10) 0.0289(11) 0.0140(9) 0.0116(8) -0.0025(8) 0.0033(8)
C4 0.0119(9) 0.0347(12) 0.0189(10) 0.0121(9) -0.0036(8) 0.0043(8)
C5 0.0080(9) 0.0403(13) 0.0155(10) 0.0064(9) -0.0063(7) -0.0025(8)
C6 0.0168(10) 0.0371(13) 0.0115(9) -0.0008(8) -0.0051(8) -0.0119(9)
C7 0.0233(11) 0.0328(12) 0.0151(10) -0.0099(9) -0.0006(8) -0.0167(9)
C8 0.0306(12) 0.0242(11) 0.0180(10) -0.0124(8) 0.0090(9) -0.0147(9)
C9 0.0315(12) 0.0258(11) 0.0107(9) -0.0082(8) 0.0068(8) -0.0125(9)
C10 0.0284(11) 0.0209(10) 0.0156(10) -0.0076(8) 0.0136(8) -0.0048(8)
C11 0.0185(9) 0.0178(9) 0.0125(9) -0.0029(7) 0.0093(7) -0.0047(7)
C12 0.0176(9) 0.0193(10) 0.0087(8) 0.0033(7) 0.0046(7) -0.0015(7)
C13 0.0173(9) 0.0154(9) 0.0138(9) 0.0049(7) 0.0072(7) -0.0020(7)
C14 0.0224(10) 0.0135(9) 0.0202(10) 0.0065(7) 0.0095(8) 0.0002(8)
C15 0.0222(10) 0.0184(10) 0.0214(10) 0.0111(8) 0.0055(8) 0.0060(8)
C16 0.0233(11) 0.0178(10) 0.0329(12) 0.0119(9) 0.0085(9) 0.0115(8)
C17 0.0143(10) 0.0298(12) 0.0305(12) 0.0128(9) 0.0039(9) 0.0124(9)
C18 0.0119(9) 0.0262(11) 0.0361(13) 0.0087(9) 0.0077(9) 0.0116(8)
C19 0.0056(8) 0.0318(12) 0.0269(11) 0.0073(9) 0.0038(8) 0.0042(8)
C20 0.0061(8) 0.0362(12) 0.0192(10) 0.0045(9) -0.0022(7) -0.0027(8)
C21 0.0108(9) 0.0288(11) 0.0189(10) -0.0019(8) 0.0022(7) -0.0095(8)
C22 0.0212(10) 0.0268(11) 0.0211(10) -0.0066(9) 0.0018(8) -0.0163(9)
C23 0.0259(11) 0.0184(10) 0.0252(11) -0.0075(8) 0.0079(9) -0.0158(8)
C24 0.0384(13) 0.0123(10) 0.0304(12) -0.0062(9) 0.0146(10) -0.0110(9)
C25 0.0380(13) 0.0170(10) 0.0284(12) -0.0107(9) 0.0158(10) -0.0103(9)
C26 0.0369(13) 0.0122(10) 0.0322(12) -0.0059(9) 0.0197(10) 0.0004(9)
C27 0.0297(11) 0.0158(10) 0.0266(11) -0.0042(8) 0.0191(9) 0.0021(8)
C28 0.0185(10) 0.0188(10) 0.0267(11) 0.0006(8) 0.0147(8) 0.0051(8)
C29 0.0132(9) 0.0211(10) 0.0181(9) 0.0014(8) 0.0099(7) 0.0014(7)
C30 0.0091(8) 0.0224(10) 0.0157(9) 0.0013(8) 0.0049(7) -0.0023(7)
C31 0.0138(9) 0.0179(9) 0.0140(9) 0.0009(7) 0.0069(7) -0.0056(7)
C32 0.0172(9) 0.0163(9) 0.0210(10) -0.0025(8) 0.0063(8) -0.0092(8)
C33 0.0246(11) 0.0111(9) 0.0246(11) 0.0016(8) 0.0097(9) -0.0051(8)
C34 0.0323(12) 0.0068(9) 0.0332(12) -0.0030(8) 0.0137(10) -0.0030(8)
C35 0.0292(12) 0.0105(9) 0.0362(13) 0.0040(9) 0.0164(10) 0.0070(8)
C36 0.0319(12) 0.0133(10) 0.0364(13) -0.0009(9) 0.0204(10) 0.0081(9)
C37 0.0232(11) 0.0199(10) 0.0357(13) 0.0037(9) 0.0185(10) 0.0100(8)
C38 0.0200(10) 0.0218(10) 0.0256(11) -0.0016(8) 0.0177(9) 0.0026(8)
C39 0.0099(9) 0.0268(11) 0.0215(10) 0.0016(8) 0.0085(8) 0.0011(8)
C40 0.0098(8) 0.0213(10) 0.0184(9) 0.0008(8) 0.0082(7) -0.0048(7)
C41 0.0110(9) 0.0231(10) 0.0222(10) 0.0002(8) 0.0050(8) -0.0093(8)
C42 0.0224(10) 0.0169(10) 0.0233(10) 0.0002(8) 0.0100(8) -0.0099(8)
C43 0.0239(10) 0.0146(9) 0.0233(10) 0.0068(8) 0.0102(8) -0.0042(8)
C44 0.0276(11) 0.0125(9) 0.0299(12) 0.0088(8) 0.0111(9) 0.0003(8)
C45 0.0325(12) 0.0084(9) 0.0361(13) 0.0026(8) 0.0147(10) 0.0005(8)
C46 0.0339(12) 0.0106(9) 0.0358(13) 0.0039(9) 0.0191(10) 0.0058(8)
C47 0.0216(10) 0.0173(10) 0.0348(12) 0.0099(9) 0.0129(9) 0.0115(8)
C48 0.0147(10) 0.0222(11) 0.0316(12) 0.0070(9) 0.0103(9) 0.0086(8)
C49 0.0063(8) 0.0290(11) 0.0247(11) 0.0090(9) 0.0018(7) 0.0042(8)
C50 0.0062(8) 0.0288(11) 0.0170(9) 0.0033(8) 0.0012(7) -0.0019(7)
C51 0.0092(9) 0.0315(11) 0.0146(9) 0.0013(8) -0.0023(7) -0.0084(8)
C52 0.0176(10) 0.0221(10) 0.0179(10) -0.0061(8) 0.0037(8) -0.0127(8)
C53 0.0272(11) 0.0238(11) 0.0188(10) -0.0110(8) 0.0059(9) -0.0160(9)
C54 0.0362(13) 0.0137(10) 0.0270(11) -0.0116(8) 0.0160(10) -0.0108(9)
C55 0.0363(13) 0.0167(10) 0.0282(12) -0.0114(9) 0.0200(10) -0.0044(9)
C56 0.0328(12) 0.0247(11) 0.0178(10) -0.0117(8) 0.0139(9) -0.0079(9)
C57 0.0246(11) 0.0238(11) 0.0173(10) -0.0062(8) 0.0150(8) -0.0036(8)
C58 0.0203(10) 0.0264(11) 0.0115(9) -0.0024(8) 0.0095(8) -0.0038(8)
C59 0.0162(9) 0.0232(10) 0.0125(9) 0.0024(7) 0.0079(7) -0.0042(8)
C60 0.0187(10) 0.0224(10) 0.0144(9) 0.0083(8) 0.0075(8) -0.0028(8)
C61 0.0195(10) 0.0260(11) 0.0131(9) 0.0112(8) 0.0017(8) 0.0005(8)
C62 0.0225(10) 0.0194(10) 0.0246(11) 0.0148(8) 0.0055(9) 0.0055(8)
C63 0.0168(10) 0.0251(11) 0.0277(11) 0.0155(9) 0.0026(8) 0.0090(8)
C64 0.0118(9) 0.0315(12) 0.0212(10) 0.0125(9) -0.0026(8) 0.0036(8)
C65 0.0130(9) 0.0369(13) 0.0114(9) 0.0072(8) -0.0048(7) -0.0035(8)
C66 0.0145(9) 0.0368(12) 0.0092(9) 0.0008(8) -0.0043(7) -0.0086(9)
C67 0.0236(11) 0.0330(12) 0.0107(9) -0.0070(8) 0.0002(8) -0.0138(9)
C68 0.0302(12) 0.0302(12) 0.0081(9) -0.0073(8) 0.0050(8) -0.0107(9)
C69 0.0243(11) 0.0307(11) 0.0052(8) -0.0011(8) 0.0027(7) -0.0077(9)
C70 0.0178(10) 0.0314(12) 0.0082(9) 0.0054(8) -0.0020(7) -0.0036(8)
C71 0.0227(10) 0.0256(11) 0.0058(8) -0.0013(7) -0.0023(7) -0.0036(8)
C72 0.0226(10) 0.0230(10) 0.0071(8) 0.0030(7) 0.0013(7) -0.0008(8)
C73 0.0190(10) 0.0226(10) 0.0137(9) 0.0058(8) -0.0036(8) 0.0028(8)
C74 0.0138(9) 0.0281(11) 0.0165(10) 0.0055(8) -0.0054(8) 0.0050(8)
C75 0.0103(9) 0.0309(12) 0.0173(10) 0.0023(8) -0.0070(7) -0.0003(8)
C76 0.0152(9) 0.0273(11) 0.0118(9) -0.0023(8) -0.0064(7) -0.0053(8)
C77 0.0209(10) 0.0258(11) 0.0160(10) -0.0051(8) -0.0041(8) -0.0096(9)
C78 0.0325(12) 0.0194(10) 0.0144(9) -0.0098(8) 0.0048(8) -0.0084(9)
C79 0.0287(11) 0.0227(10) 0.0097(9) -0.0049(8) 0.0057(8) -0.0049(9)
C80 0.0269(11) 0.0218(10) 0.0125(9) -0.0023(8) 0.0116(8) 0.0009(8)
C81 0.0201(10) 0.0224(10) 0.0112(9) 0.0005(7) 0.0086(7) -0.0002(8)
C82 0.0195(10) 0.0204(10) 0.0098(8) 0.0020(7) 0.0064(7) -0.0014(8)
C83 0.0206(10) 0.0182(10) 0.0150(9) 0.0041(7) 0.0082(8) -0.0030(8)
C84 0.0240(10) 0.0141(9) 0.0188(10) 0.0056(8) 0.0066(8) -0.0007(8)
C85 0.0226(10) 0.0158(10) 0.0202(10) 0.0078(8) -0.0008(8) 0.0043(8)
C86 0.0234(11) 0.0145(10) 0.0280(11) 0.0084(8) 0.0032(9) 0.0059(8)
C87 0.0174(10) 0.0206(10) 0.0252(11) 0.0057(8) 0.0002(8) 0.0087(8)
C88 0.0116(9) 0.0226(11) 0.0342(12) 0.0042(9) 0.0057(8) 0.0097(8)
C89 0.0094(9) 0.0254(11) 0.0291(11) 0.0038(9) 0.0042(8) 0.0049(8)
C90 0.0061(8) 0.0315(12) 0.0235(11) -0.0001(9) -0.0025(7) 0.0005(8)
C91 0.0086(9) 0.0285(11) 0.0221(10) -0.0019(8) 0.0001(7) -0.0066(8)
C92 0.0162(10) 0.0227(11) 0.0224(10) -0.0056(8) -0.0013(8) -0.0106(8)
C93 0.0226(10) 0.0141(9) 0.0239(11) -0.0033(8) 0.0023(8) -0.0108(8)
C94 0.0297(11) 0.0115(9) 0.0252(11) -0.0046(8) 0.0075(9) -0.0087(8)
C95 0.0311(12) 0.0136(9) 0.0241(11) -0.0093(8) 0.0094(9) -0.0055(8)
C96 0.0299(11) 0.0124(9) 0.0260(11) -0.0067(8) 0.0136(9) 0.0015(8)
C97 0.0258(11) 0.0178(10) 0.0201(10) -0.0040(8) 0.0140(8) 0.0035(8)
C98 0.0182(10) 0.0175(10) 0.0247(11) -0.0016(8) 0.0125(8) 0.0055(8)
C99 0.0157(9) 0.0214(10) 0.0181(10) 0.0023(8) 0.0109(8) 0.0009(8)
C100 0.0108(9) 0.0234(10) 0.0201(10) 0.0017(8) 0.0083(7) -0.0010(7)
C101 0.0148(9) 0.0178(9) 0.0173(9) 0.0004(7) 0.0080(7) -0.0054(7)
C102 0.0185(10) 0.0160(10) 0.0234(10) -0.0012(8) 0.0051(8) -0.0076(8)
C103 0.0271(11) 0.0097(9) 0.0230(10) 0.0009(8) 0.0062(9) -0.0055(8)
C104 0.0313(12) 0.0091(9) 0.0292(12) -0.0021(8) 0.0057(9) -0.0027(8)
C105 0.0288(11) 0.0098(9) 0.0317(12) 0.0011(8) 0.0076(9) 0.0043(8)
C106 0.0303(12) 0.0133(10) 0.0313(12) -0.0048(8) 0.0111(10) 0.0076(8)
C107 0.0227(11) 0.0203(10) 0.0285(11) 0.0007(9) 0.0128(9) 0.0116(8)
C108 0.0206(10) 0.0232(11) 0.0272(11) -0.0027(9) 0.0153(9) 0.0053(8)
C109 0.0107(9) 0.0270(11) 0.0243(11) -0.0001(8) 0.0101(8) 0.0023(8)
C110 0.0137(9) 0.0245(11) 0.0210(10) -0.0025(8) 0.0122(8) -0.0047(8)
C111 0.0113(9) 0.0227(10) 0.0243(11) 0.0010(8) 0.0062(8) -0.0064(8)
C112 0.0176(10) 0.0172(10) 0.0254(11) 0.0009(8) 0.0083(8) -0.0081(8)
C113 0.0218(10) 0.0150(9) 0.0200(10) 0.0046(8) 0.0106(8) -0.0048(8)
C114 0.0262(11) 0.0113(9) 0.0238(10) 0.0084(8) 0.0101(9) 0.0016(8)
C115 0.0300(11) 0.0082(9) 0.0286(11) 0.0016(8) 0.0106(9) 0.0009(8)
C116 0.0291(11) 0.0099(9) 0.0293(11) 0.0024(8) 0.0142(9) 0.0060(8)
C117 0.0209(10) 0.0152(10) 0.0268(11) 0.0057(8) 0.0075(8) 0.0109(8)
C118 0.0130(9) 0.0220(10) 0.0279(11) 0.0033(8) 0.0084(8) 0.0082(8)
C119 0.0069(8) 0.0282(11) 0.0239(11) 0.0027(9) -0.0001(7) 0.0049(8)
C120 0.0070(8) 0.0299(11) 0.0205(10) 0.0031(8) 0.0015(7) -0.0013(8)
C121 0.0095(9) 0.0273(11) 0.0178(10) 0.0021(8) -0.0031(7) -0.0060(8)
C122 0.0151(9) 0.0209(10) 0.0229(10) -0.0046(8) 0.0017(8) -0.0104(8)
C123 0.0235(11) 0.0189(10) 0.0184(10) -0.0085(8) 0.0019(8) -0.0114(8)
C124 0.0319(12) 0.0124(9) 0.0229(11) -0.0086(8) 0.0070(9) -0.0060(8)
C125 0.0333(12) 0.0152(10) 0.0245(11) -0.0107(8) 0.0114(9) -0.0004(9)
C126 0.0304(12) 0.0219(11) 0.0167(10) -0.0119(8) 0.0080(9) -0.0011(9)
C127 0.0274(11) 0.0221(10) 0.0172(10) -0.0054(8) 0.0133(8) 0.0013(9)
C128 0.0209(10) 0.0234(10) 0.0103(9) -0.0032(7) 0.0084(7) -0.0018(8)
C129 0.0174(9) 0.0209(10) 0.0135(9) -0.0003(7) 0.0096(7) -0.0023(8)
C130 0.0214(10) 0.0201(10) 0.0124(9) 0.0036(7) 0.0091(8) -0.0035(8)
C131 0.0219(10) 0.0220(10) 0.0108(9) 0.0070(7) 0.0048(8) 0.0017(8)
C132 0.0235(10) 0.0181(10) 0.0168(10) 0.0097(8) 0.0044(8) 0.0052(8)
C133 0.0189(10) 0.0213(10) 0.0225(10) 0.0096(8) 0.0016(8) 0.0074(8)
C134 0.0109(9) 0.0271(11) 0.0200(10) 0.0070(8) -0.0037(8) 0.0042(8)
C135 0.0125(9) 0.0279(11) 0.0118(9) 0.0040(8) -0.0049(7) -0.0005(8)
C136 0.0117(9) 0.0279(11) 0.0134(9) 0.0000(8) -0.0065(7) -0.0044(8)
C137 0.0214(10) 0.0257(11) 0.0135(9) -0.0070(8) -0.0027(8) -0.0077(8)
C138 0.0258(11) 0.0262(11) 0.0104(9) -0.0094(8) 0.0025(8) -0.0072(9)
C139 0.0234(10) 0.0263(11) 0.0074(8) -0.0027(7) 0.0034(7) -0.0040(8)
C140 0.0193(10) 0.0263(11) 0.0075(8) 0.0031(7) -0.0007(7) -0.0025(8)
C141 0.0153(9) 0.0120(9) 0.0127(9) 0.0003(7) 0.0015(7) -0.0002(7)
C142 0.0290(12) 0.0124(10) 0.0335(12) -0.0036(9) 0.0054(10) -0.0009(8)
C143 0.0273(12) 0.0154(10) 0.0392(13) 0.0046(9) 0.0049(10) 0.0056(9)
C144 0.0137(9) 0.0117(8) 0.0117(8) -0.0006(7) 0.0016(7) 0.0022(7)
C145 0.0112(8) 0.0133(9) 0.0116(8) 0.0002(7) 0.0025(7) 0.0005(7)
C146 0.0071(8) 0.0152(9) 0.0106(8) 0.0007(7) 0.0010(6) 0.0007(7)
C147 0.0124(8) 0.0121(9) 0.0128(9) 0.0010(7) 0.0014(7) -0.0005(7)
C148 0.0170(9) 0.0121(9) 0.0175(9) -0.0001(7) 0.0038(7) 0.0005(7)
C149 0.0169(9) 0.0138(9) 0.0173(9) -0.0014(7) 0.0040(7) 0.0021(7)
C150 0.0131(8) 0.0114(8) 0.0131(8) 0.0015(7) 0.0032(7) 0.0014(7)
S1 0.0143(2) 0.0133(2) 0.0162(2) 0.00054(17) 0.00698(18) 0.00007(17)
S2 0.0285(3) 0.0130(2) 0.0142(2) 0.00232(18) 0.0033(2) -0.00203(19)
S3 0.0182(2) 0.0191(2) 0.0179(2) -0.00180(19) 0.00403(19) 0.00656(19)
S4 0.0166(2) 0.0133(2) 0.0122(2) 0.00029(17) 0.00583(17) 0.00045(17)
S5 0.0126(2) 0.0133(2) 0.0111(2) -0.00137(16) 0.00481(16) -0.00137(16)
S6 0.0198(2) 0.0129(2) 0.0200(2) -0.00024(18) 0.01019(19) -0.00186(18)
S7 0.0246(3) 0.0134(2) 0.0192(2) -0.00156(18) 0.0122(2) 0.00154(19)
S8 0.0126(2) 0.0123(2) 0.0137(2) -0.00004(16) 0.00569(17) -0.00038(16)
C151 0.0137(9) 0.0090(8) 0.0129(8) 0.0004(7) 0.0029(7) -0.0014(7)
C152 0.0148(9) 0.0113(9) 0.0200(10) 0.0010(7) 0.0038(7) 0.0002(7)
C153 0.0154(9) 0.0106(9) 0.0212(10) -0.0013(7) 0.0037(8) -0.0007(7)
C154 0.0128(8) 0.0109(8) 0.0132(9) -0.0003(7) 0.0030(7) 0.0006(7)
C155 0.0092(8) 0.0126(8) 0.0105(8) -0.0011(7) 0.0013(6) -0.0007(6)
C156 0.0103(8) 0.0128(9) 0.0121(8) -0.0004(7) 0.0019(7) -0.0022(7)
C157 0.0188(10) 0.0112(9) 0.0222(10) 0.0021(8) -0.0034(8) -0.0017(7)
C158 0.0649(19) 0.0160(11) 0.0389(15) 0.0037(10) -0.0162(13) -0.0168(12)
C159 0.0612(18) 0.0104(10) 0.0268(12) -0.0022(9) -0.0156(12) 0.0080(10)
C160 0.0211(10) 0.0106(9) 0.0191(10) -0.0017(7) -0.0050(8) 0.0017(7)
S9 0.0129(2) 0.0114(2) 0.0128(2) 0.00036(16) 0.00547(17) 0.00035(16)
S10 0.0233(3) 0.0125(2) 0.0227(3) 0.00420(19) 0.0133(2) 0.00155(19)
S11 0.0200(2) 0.0125(2) 0.0208(2) -0.00097(18) 0.01055(19) 0.00125(18)
S12 0.0127(2) 0.0123(2) 0.0114(2) 0.00064(16) 0.00467(16) -0.00017(16)
S13 0.0203(2) 0.0135(2) 0.0185(2) 0.00300(18) 0.00663(19) -0.00269(18)
S14 0.0276(3) 0.0173(3) 0.0397(3) 0.0097(2) -0.0079(2) -0.0102(2)
S15 0.0389(3) 0.0166(3) 0.0243(3) -0.0077(2) -0.0062(2) 0.0091(2)
S16 0.0161(2) 0.0139(2) 0.0174(2) -0.00230(18) 0.00475(18) 0.00197(18)
C161 0.0331(12) 0.0141(10) 0.0219(11) -0.0056(8) 0.0063(9) 0.0005(9)
S17 0.0451(4) 0.0288(3) 0.0257(3) 0.0001(2) -0.0061(3) 0.0068(3)
S18 0.0488(4) 0.0216(3) 0.0272(3) -0.0015(2) -0.0081(3) 0.0071(3)

loop_
_atom_type_symbol
_atom_type_description
_atom_type_scat_dispersion_real
_atom_type_scat_dispersion_imag
_atom_type_scat_source
C C 0.0033 0.0016 'International Tables Vol C Tables 4.2.6.8 and 6.1.1.4'
H H 0.0000 0.0000 'International Tables Vol C Tables 4.2.6.8 and 6.1.1.4'
S S 0.1246 0.1234 'International Tables Vol C Tables 4.2.6.8 and 6.1.1.4'

loop_
_geom_angle_atom_site_label_1
_geom_angle_atom_site_label_2
_geom_angle_atom_site_label_3
_geom_angle
C2 C1 C6 120.9(2)
C2 C1 C9 121.88(19)
C6 C1 C9 107.72(19)
C1 C2 C3 116.90(19)
C1 C2 C12 118.29(19)
C3 C2 C12 118.13(19)
C2 C3 C4 120.6(2)
C2 C3 C15 122.12(19)
C4 C3 C15 107.77(19)
C5 C4 C3 121.1(2)
C5 C4 C17 122.0(2)
C3 C4 C17 107.9(2)
C6 C5 C4 116.57(19)
C6 C5 C20 118.3(2)
C4 C5 C20 118.6(2)
C5 C6 C1 121.5(2)
C5 C6 C7 121.9(2)
C1 C6 C7 107.8(2)
C22 C7 C8 119.9(2)
C22 C7 C6 119.6(2)
C8 C7 C6 108.86(19)
C25 C8 C7 120.5(2)
C25 C8 C9 120.2(2)
C7 C8 C9 106.7(2)
C10 C9 C8 119.9(2)
C10 C9 C1 119.78(19)
C8 C9 C1 108.88(19)
C9 C10 C27 120.2(2)
C9 C10 C11 119.5(2)
C27 C10 C11 108.66(19)
C12 C11 C29 121.49(18)
C12 C11 C10 121.54(19)
C29 C11 C10 107.89(18)
C11 C12 C13 116.26(18)
C11 C12 C2 118.72(18)
C13 C12 C2 118.49(18)
C12 C13 C31 120.65(18)
C12 C13 C14 121.80(18)
C31 C13 C14 107.93(17)
C15 C14 C33 120.08(19)
C15 C14 C13 119.58(19)
C33 C14 C13 108.37(18)
C14 C15 C3 119.66(19)
C14 C15 C16 119.9(2)
C3 C15 C16 108.85(19)
C35 C16 C17 120.5(2)
C35 C16 C15 120.3(2)
C17 C16 C15 106.5(2)
C18 C17 C4 119.4(2)
C18 C17 C16 120.1(2)
C4 C17 C16 109.02(19)
C17 C18 C37 119.8(2)
C17 C18 C19 119.7(2)
C37 C18 C19 108.63(19)
C20 C19 C39 120.9(2)
C20 C19 C18 121.9(2)
C39 C19 C18 107.6(2)
C21 C20 C19 116.48(19)
C21 C20 C5 118.7(2)
C19 C20 C5 118.1(2)
C20 C21 C41 121.51(19)
C20 C21 C22 121.48(19)
C41 C21 C22 107.61(19)
C7 C22 C23 120.1(2)
C7 C22 C21 119.7(2)
C23 C22 C21 108.71(19)
C24 C23 C22 120.5(2)
C24 C23 C42 120.1(2)
C22 C23 C42 107.23(19)
C23 C24 C45 119.9(2)
C23 C24 C25 119.5(2)
C45 C24 C25 108.0(2)
C8 C25 C26 119.8(2)
C8 C25 C24 119.5(2)
C26 C25 C24 108.1(2)
C27 C26 C25 119.9(2)
C27 C26 C46 119.4(2)
C25 C26 C46 107.90(19)
C26 C27 C10 120.0(2)
C26 C27 C28 120.4(2)
C10 C27 C28 106.86(18)
C48 C28 C27 120.2(2)
C48 C28 C29 119.4(2)
C27 C28 C29 108.83(19)
C30 C29 C11 121.08(18)
C30 C29 C28 122.38(19)
C11 C29 C28 107.76(18)
C31 C30 C29 116.20(18)
C31 C30 C50 119.58(18)
C29 C30 C50 117.69(18)
C30 C31 C13 121.76(18)
C30 C31 C32 121.12(18)
C13 C31 C32 107.76(17)
C52 C32 C33 120.31(19)
C52 C32 C31 119.19(19)
C33 C32 C31 108.75(18)
C34 C33 C32 120.0(2)
C34 C33 C14 120.1(2)
C32 C33 C14 107.18(17)
C33 C34 C54 119.5(2)
C33 C34 C35 119.5(2)
C54 C34 C35 108.80(19)
C16 C35 C34 120.09(19)
C16 C35 C36 119.9(2)
C34 C35 C36 107.3(2)
C37 C36 C55 119.9(2)
C37 C36 C35 119.2(2)
C55 C36 C35 108.4(2)
C36 C37 C38 119.8(2)
C36 C37 C18 120.5(2)
C38 C37 C18 107.1(2)
C57 C38 C37 120.2(2)
C57 C38 C39 119.47(19)
C37 C38 C39 108.58(19)
C40 C39 C19 121.71(19)
C40 C39 C38 121.32(19)
C19 C39 C38 108.08(19)
C39 C40 C41 116.06(18)
C39 C40 C59 118.93(18)
C41 C40 C59 118.28(18)
C40 C41 C21 120.83(19)
C40 C41 C42 121.64(19)
C21 C41 C42 108.14(18)
C43 C42 C41 120.05(19)
C43 C42 C23 120.2(2)
C41 C42 C23 108.30(19)
C42 C43 C60 119.59(19)
C42 C43 C44 119.7(2)
C60 C43 C44 108.80(19)
C45 C44 C62 120.4(2)
C45 C44 C43 120.3(2)
C62 C44 C43 106.60(19)
C44 C45 C24 119.7(2)
C44 C45 C46 119.5(2)
C24 C45 C46 108.4(2)
C47 C46 C45 119.8(2)
C47 C46 C26 119.7(2)
C45 C46 C26 107.7(2)
C46 C47 C63 121.0(2)
C46 C47 C48 120.5(2)
C63 C47 C48 106.7(2)
C28 C48 C49 119.95(19)
C28 C48 C47 119.7(2)
C49 C48 C47 108.48(19)
C50 C49 C48 121.52(19)
C50 C49 C64 120.8(2)
C48 C49 C64 108.23(19)
C51 C50 C49 116.60(18)
C51 C50 C30 117.84(19)
C49 C50 C30 118.77(19)
C50 C51 C66 121.2(2)
C50 C51 C52 121.62(18)
C66 C51 C52 107.92(19)
C32 C52 C51 120.37(19)
C32 C52 C53 119.8(2)
C51 C52 C53 108.57(18)
C54 C53 C67 120.9(2)
C54 C53 C52 120.1(2)
C67 C53 C52 106.8(2)
C53 C54 C34 120.30(19)
C53 C54 C55 119.7(2)
C34 C54 C55 107.5(2)
C56 C55 C36 120.3(2)
C56 C55 C54 119.3(2)
C36 C55 C54 108.1(2)
C55 C56 C68 120.8(2)
C55 C56 C57 119.6(2)
C68 C56 C57 106.56(19)
C38 C57 C58 120.09(19)
C38 C57 C56 120.2(2)
C58 C57 C56 108.34(19)
C59 C58 C69 121.01(19)
C59 C58 C57 121.67(19)
C69 C58 C57 108.48(18)
C58 C59 C60 116.58(18)
C58 C59 C40 118.17(19)
C60 C59 C40 118.53(18)
C59 C60 C61 121.11(19)
C59 C60 C43 121.66(19)
C61 C60 C43 107.87(18)
C70 C61 C60 120.9(2)
C70 C61 C62 121.82(19)
C60 C61 C62 107.79(19)
C63 C62 C44 119.8(2)
C63 C62 C61 119.7(2)
C44 C62 C61 108.93(18)
C62 C63 C47 119.6(2)
C62 C63 C64 119.5(2)
C47 C63 C64 109.09(19)
C65 C64 C49 121.3(2)
C65 C64 C63 121.78(19)
C49 C64 C63 107.5(2)
C64 C65 C66 116.70(19)
C64 C65 C70 118.8(2)
C66 C65 C70 117.7(2)
C65 C66 C51 121.1(2)
C65 C66 C67 122.40(19)
C51 C66 C67 107.91(19)
C68 C67 C66 119.6(2)
C68 C67 C53 119.7(2)
C66 C67 C53 108.84(18)
C67 C68 C69 119.3(2)
C67 C68 C56 119.7(2)
C69 C68 C56 109.23(19)
C70 C69 C58 121.16(19)
C70 C69 C68 122.23(19)
C58 C69 C68 107.4(2)
C69 C70 C61 116.82(19)
C69 C70 C65 118.5(2)
C61 C70 C65 118.1(2)
C72 C71 C76 120.93(19)
C72 C71 C79 121.90(19)
C76 C71 C79 107.98(18)
C73 C72 C71 116.66(19)
C73 C72 C82 118.06(18)
C71 C72 C82 118.23(19)
C72 C73 C74 121.03(19)
C72 C73 C85 121.70(19)
C74 C73 C85 107.85(19)
C75 C74 C73 121.2(2)
C75 C74 C87 121.4(2)
C73 C74 C87 108.24(19)
C76 C75 C74 116.51(19)
C76 C75 C90 118.2(2)
C74 C75 C90 118.6(2)
C75 C76 C71 121.35(19)
C75 C76 C77 121.98(19)
C71 C76 C77 107.91(19)
C92 C77 C76 119.9(2)
C92 C77 C78 119.9(2)
C76 C77 C78 108.39(19)
C95 C78 C79 120.3(2)
C95 C78 C77 120.05(19)
C79 C78 C77 106.78(19)
C80 C79 C78 120.3(2)
C80 C79 C71 119.44(19)
C78 C79 C71 108.91(19)
C79 C80 C81 120.16(19)
C79 C80 C97 119.72(19)
C81 C80 C97 108.57(18)
C82 C81 C99 121.81(18)
C82 C81 C80 121.34(19)
C99 C81 C80 107.77(18)
C83 C82 C81 115.77(18)
C83 C82 C72 118.85(18)
C81 C82 C72 118.56(18)
C82 C83 C101 121.14(18)
C82 C83 C84 121.58(19)
C101 C83 C84 107.97(18)
C85 C84 C83 119.54(19)
C85 C84 C103 120.22(19)
C83 C84 C103 108.53(18)
C84 C85 C73 120.00(19)
C84 C85 C86 120.0(2)
C73 C85 C86 108.22(19)
C105 C86 C87 120.7(2)
C105 C86 C85 120.1(2)
C87 C86 C85 106.87(19)
C88 C87 C86 120.2(2)
C88 C87 C74 119.6(2)
C86 C87 C74 108.81(19)
C87 C88 C89 120.1(2)
C87 C88 C107 119.5(2)
C89 C88 C107 108.63(19)
C90 C89 C109 121.5(2)
C90 C89 C88 121.7(2)
C109 C89 C88 107.58(19)
C89 C90 C91 116.7(2)
C89 C90 C75 118.3(2)
C91 C90 C75 118.05(19)
C90 C91 C111 120.56(19)
C90 C91 C92 122.10(19)
C111 C91 C92 108.14(19)
C77 C92 C91 119.4(2)
C77 C92 C93 119.8(2)
C91 C92 C93 108.90(18)
C94 C93 C92 121.1(2)
C94 C93 C112 120.0(2)
C92 C93 C112 106.75(19)
C93 C94 C115 120.0(2)
C93 C94 C95 119.3(2)
C115 C94 C95 108.17(19)
C78 C95 C96 119.7(2)
C78 C95 C94 119.9(2)
C96 C95 C94 107.85(19)
C97 C96 C95 120.0(2)
C97 C96 C116 119.4(2)
C95 C96 C116 108.07(18)
C96 C97 C98 120.3(2)
C96 C97 C80 119.9(2)
C98 C97 C80 106.95(18)
C118 C98 C97 120.50(19)
C118 C98 C99 119.74(19)
C97 C98 C99 108.53(18)
C100 C99 C81 121.36(19)
C100 C99 C98 121.69(19)
C81 C99 C98 108.17(18)
C99 C100 C101 116.17(18)
C99 C100 C120 118.41(19)
C101 C100 C120 118.83(18)
C100 C101 C83 121.32(18)
C100 C101 C102 121.63(18)
C83 C101 C102 107.53(18)
C122 C102 C103 119.89(19)
C122 C102 C101 119.44(19)
C103 C102 C101 109.11(18)
C104 C103 C102 120.6(2)
C104 C103 C84 119.9(2)
C102 C103 C84 106.84(18)
C103 C104 C105 120.2(2)
C103 C104 C124 119.4(2)
C105 C104 C124 107.64(19)
C86 C105 C106 119.4(2)
C86 C105 C104 119.7(2)
C106 C105 C104 108.1(2)
C107 C106 C105 119.9(2)
C107 C106 C125 119.5(2)
C105 C106 C125 108.3(2)
C106 C107 C108 120.5(2)
C106 C107 C88 120.3(2)
C108 C107 C88 106.53(19)
C127 C108 C109 119.9(2)
C127 C108 C107 120.0(2)
C109 C108 C107 108.9(2)
C110 C109 C108 121.6(2)
C110 C109 C89 121.02(19)
C108 C109 C89 108.29(19)
C111 C110 C109 116.23(19)
C111 C110 C129 118.59(19)
C109 C110 C129 118.49(19)
C110 C111 C91 121.58(19)
C110 C111 C112 121.01(19)
C91 C111 C112 107.79(18)
C113 C112 C111 120.43(19)
C113 C112 C93 120.03(19)
C111 C112 C93 108.43(19)
C112 C113 C130 119.69(19)
C112 C113 C114 119.35(19)
C130 C113 C114 108.89(18)
C115 C114 C113 120.6(2)
C115 C114 C132 120.29(19)
C113 C114 C132 106.53(18)
C114 C115 C94 120.0(2)
C114 C115 C116 119.6(2)
C94 C115 C116 108.03(19)
C117 C116 C115 119.7(2)
C117 C116 C96 119.70(19)
C115 C116 C96 107.89(19)
C116 C117 C118 120.7(2)
C116 C117 C133 120.38(19)
C118 C117 C133 107.00(19)
C98 C118 C117 119.5(2)
C98 C118 C119 119.54(19)
C117 C118 C119 109.20(18)
C120 C119 C134 121.4(2)
C120 C119 C118 121.83(19)
C134 C119 C118 107.42(19)
C121 C120 C119 116.44(19)
C121 C120 C100 118.04(19)
C119 C120 C100 118.51(19)
C120 C121 C136 121.26(19)
C120 C121 C122 121.81(19)
C136 C121 C122 107.64(19)
C102 C122 C123 120.3(2)
C102 C122 C121 119.99(19)
C123 C122 C121 108.52(18)
C124 C123 C122 120.4(2)
C124 C123 C137 120.4(2)
C122 C123 C137 106.62(19)
C123 C124 C125 119.7(2)
C123 C124 C104 119.37(19)
C125 C124 C104 108.3(2)
C126 C125 C124 119.8(2)
C126 C125 C106 120.0(2)
C124 C125 C106 107.65(19)
C125 C126 C138 120.5(2)
C125 C126 C127 120.2(2)
C138 C126 C127 106.37(19)
C108 C127 C128 120.0(2)
C108 C127 C126 119.8(2)
C128 C127 C126 108.83(19)
C129 C128 C139 121.31(19)
C129 C128 C127 121.73(19)
C139 C128 C127 107.91(18)
C128 C129 C130 116.42(18)
C128 C129 C110 118.02(19)
C130 C129 C110 118.82(18)
C129 C130 C131 121.06(19)
C129 C130 C113 121.21(19)
C131 C130 C113 108.35(18)
C140 C131 C130 121.09(19)
C140 C131 C132 121.80(19)
C130 C131 C132 107.45(18)
C133 C132 C114 120.04(19)
C133 C132 C131 119.7(2)
C114 C132 C131 108.77(18)
C132 C133 C117 120.0(2)
C132 C133 C134 119.9(2)
C117 C133 C134 108.41(18)
C135 C134 C119 120.94(19)
C135 C134 C133 121.45(19)
C119 C134 C133 107.96(19)
C134 C135 C136 116.25(19)
C134 C135 C140 118.81(19)
C136 C135 C140 118.04(19)
C135 C136 C137 122.13(19)
C135 C136 C121 121.45(19)
C137 C136 C121 108.07(19)
C138 C137 C136 119.7(2)
C138 C137 C123 119.7(2)
C136 C137 C123 109.14(18)
C137 C138 C139 119.6(2)
C137 C138 C126 119.8(2)
C139 C138 C126 108.76(18)
C140 C139 C128 120.84(19)
C140 C139 C138 121.93(19)
C128 C139 C138 108.11(19)
C131 C140 C139 116.88(18)
C131 C140 C135 118.07(19)
C139 C140 C135 118.21(19)
C144 C141 S2 127.98(15)
C144 C141 S1 117.04(14)
S2 C141 S1 114.96(11)
C143 C142 S2 113.25(15)
C143 C142 H14C 108.9
S2 C142 H14C 108.9
C143 C142 H14D 108.9
S2 C142 H14D 108.9
H14C C142 H14D 107.7
C142 C143 S3 115.55(16)
C142 C143 H14A 108.4
S3 C143 H14A 108.4
C142 C143 H14B 108.4
S3 C143 H14B 108.4
H14A C143 H14B 107.5
C141 C144 S3 129.95(15)
C141 C144 S4 116.36(14)
S3 C144 S4 113.68(10)
C146 C145 S1 124.01(14)
C146 C145 S4 122.57(14)
S1 C145 S4 113.41(10)
C145 C146 S5 122.46(14)
C145 C146 S8 122.70(14)
S5 C146 S8 114.81(10)
C150 C147 S6 128.51(15)
C150 C147 S5 117.33(14)
S6 C147 S5 114.04(10)
C149 C148 S6 110.74(13)
C149 C148 H14E 109.5
S6 C148 H14E 109.5
C149 C148 H14F 109.5
S6 C148 H14F 109.5
H14E C148 H14F 108.1
C148 C149 S7 112.32(14)
C148 C149 H14G 109.1
S7 C149 H14G 109.1
C148 C149 H14H 109.1
S7 C149 H14H 109.1
H14G C149 H14H 107.9
C147 C150 S7 129.42(15)
C147 C150 S8 117.09(14)
S7 C150 S8 113.45(10)
C145 S1 C141 93.31(9)
C141 S2 C142 98.48(10)
C144 S3 C143 101.56(10)
C145 S4 C144 93.16(9)
C146 S5 C147 95.08(9)
C147 S6 C148 97.82(9)
C150 S7 C149 99.98(9)
C146 S8 C150 94.70(9)
C154 C151 S10 129.84(15)
C154 C151 S9 117.36(14)
S10 C151 S9 112.80(10)
C153 C152 S10 111.43(13)
C153 C152 H15A 109.3
S10 C152 H15A 109.3
C153 C152 H15B 109.3
S10 C152 H15B 109.3
H15A C152 H15B 108.0
C152 C153 S11 110.99(13)
C152 C153 H15C 109.4
S11 C153 H15C 109.4
C152 C153 H15D 109.4
S11 C153 H15D 109.4
H15C C153 H15D 108.0
C151 C154 S11 128.28(15)
C151 C154 S12 117.09(14)
S11 C154 S12 114.55(10)
C156 C155 S9 121.43(14)
C156 C155 S12 123.68(14)
S9 C155 S12 114.89(10)
C155 C156 S16 122.61(14)
C155 C156 S13 123.59(14)
S16 C156 S13 113.80(10)
C160 C157 S14 129.77(16)
C160 C157 S13 116.81(15)
S14 C157 S13 113.40(12)
C159 C158 S14 115.92(17)
C159 C158 H15G 108.3
S14 C158 H15G 108.3
C159 C158 H15H 108.3
S14 C158 H15H 108.3
H15G C158 H15H 107.4
C158 C159 S15 113.14(16)
C158 C159 H15E 109.0
S15 C159 H15E 109.0
C158 C159 H15F 109.0
S15 C159 H15F 109.0
H15E C159 H15F 107.8
C157 C160 S15 127.60(16)
C157 C160 S16 117.07(15)
S15 C160 S16 115.26(12)
C155 S9 C151 94.66(9)
C151 S10 C152 99.19(9)
C154 S11 C153 98.27(9)
C155 S12 C154 94.89(9)
C156 S13 C157 93.44(9)
C157 S14 C158 102.14(12)
C160 S15 C159 98.19(11)
C156 S16 C160 93.77(9)
S17 C161 S18 180.0(2)

loop_
_geom_bond_atom_site_label_1
_geom_bond_atom_site_label_2
_geom_bond_distance
C1 C2 1.406(3)
C1 C6 1.435(3)
C1 C9 1.445(3)
C2 C3 1.419(3)
C2 C12 1.469(3)
C3 C4 1.440(3)
C3 C15 1.444(3)
C4 C5 1.414(3)
C4 C17 1.443(3)
C5 C6 1.407(3)
C5 C20 1.471(3)
C6 C7 1.445(3)
C7 C22 1.384(3)
C7 C8 1.443(3)
C8 C25 1.390(3)
C8 C9 1.444(3)
C9 C10 1.385(3)
C10 C27 1.440(3)
C10 C11 1.446(3)
C11 C12 1.412(3)
C11 C29 1.430(3)
C12 C13 1.417(3)
C13 C31 1.435(3)
C13 C14 1.450(3)
C14 C15 1.383(3)
C14 C33 1.447(3)
C15 C16 1.453(3)
C16 C35 1.381(3)
C16 C17 1.448(3)
C17 C18 1.386(3)
C18 C37 1.446(3)
C18 C19 1.449(3)
C19 C20 1.412(3)
C19 C39 1.434(3)
C20 C21 1.410(3)
C21 C41 1.437(3)
C21 C22 1.448(3)
C22 C23 1.438(3)
C23 C24 1.392(3)
C23 C42 1.449(3)
C24 C45 1.440(3)
C24 C25 1.454(3)
C25 C26 1.445(3)
C26 C27 1.394(3)
C26 C46 1.456(3)
C27 C28 1.442(3)
C28 C48 1.379(3)
C28 C29 1.443(3)
C29 C30 1.415(3)
C30 C31 1.408(3)
C30 C50 1.467(3)
C31 C32 1.450(3)
C32 C52 1.387(3)
C32 C33 1.439(3)
C33 C34 1.399(3)
C34 C54 1.447(3)
C34 C35 1.452(3)
C35 C36 1.459(3)
C36 C37 1.397(3)
C36 C55 1.443(3)
C37 C38 1.442(3)
C38 C57 1.385(3)
C38 C39 1.447(3)
C39 C40 1.413(3)
C40 C41 1.420(3)
C40 C59 1.468(3)
C41 C42 1.443(3)
C42 C43 1.380(3)
C43 C60 1.448(3)
C43 C44 1.449(3)
C44 C45 1.397(3)
C44 C62 1.446(3)
C45 C46 1.450(3)
C46 C47 1.382(3)
C47 C63 1.444(3)
C47 C48 1.455(3)
C48 C49 1.441(3)
C49 C50 1.418(3)
C49 C64 1.441(3)
C50 C51 1.413(3)
C51 C66 1.437(3)
C51 C52 1.440(3)
C52 C53 1.449(3)
C53 C54 1.381(3)
C53 C67 1.444(3)
C54 C55 1.461(3)
C55 C56 1.390(3)
C56 C68 1.444(3)
C56 C57 1.451(3)
C57 C58 1.439(3)
C58 C59 1.413(3)
C58 C69 1.435(3)
C59 C60 1.418(3)
C60 C61 1.435(3)
C61 C70 1.414(3)
C61 C62 1.447(3)
C62 C63 1.394(3)
C63 C64 1.444(3)
C64 C65 1.410(3)
C65 C66 1.414(3)
C65 C70 1.477(3)
C66 C67 1.437(3)
C67 C68 1.391(3)
C68 C69 1.439(3)
C69 C70 1.409(3)
C71 C72 1.419(3)
C71 C76 1.436(3)
C71 C79 1.444(3)
C72 C73 1.412(3)
C72 C82 1.470(3)
C73 C74 1.436(3)
C73 C85 1.448(3)
C74 C75 1.417(3)
C74 C87 1.445(3)
C75 C76 1.409(3)
C75 C90 1.475(3)
C76 C77 1.447(3)
C77 C92 1.380(3)
C77 C78 1.456(3)
C78 C95 1.386(3)
C78 C79 1.442(3)
C79 C80 1.382(3)
C80 C81 1.447(3)
C80 C97 1.449(3)
C81 C82 1.416(3)
C81 C99 1.426(3)
C82 C83 1.412(3)
C83 C101 1.441(3)
C83 C84 1.446(3)
C84 C85 1.379(3)
C84 C103 1.453(3)
C85 C86 1.463(3)
C86 C105 1.391(3)
C86 C87 1.440(3)
C87 C88 1.383(3)
C88 C89 1.447(3)
C88 C107 1.456(3)
C89 C90 1.404(3)
C89 C109 1.438(3)
C90 C91 1.422(3)
C91 C111 1.438(3)
C91 C92 1.440(3)
C92 C93 1.441(3)
C93 C94 1.381(3)
C93 C112 1.459(3)
C94 C115 1.441(3)
C94 C95 1.455(3)
C95 C96 1.444(3)
C96 C97 1.395(3)
C96 C116 1.452(3)
C97 C98 1.438(3)
C98 C118 1.384(3)
C98 C99 1.450(3)
C99 C100 1.408(3)
C100 C101 1.412(3)
C100 C120 1.473(3)
C101 C102 1.448(3)
C102 C122 1.377(3)
C102 C103 1.439(3)
C103 C104 1.395(3)
C104 C105 1.450(3)
C104 C124 1.456(3)
C105 C106 1.450(3)
C106 C107 1.387(3)
C106 C125 1.452(3)
C107 C108 1.447(3)
C108 C127 1.377(3)
C108 C109 1.437(3)
C109 C110 1.418(3)
C110 C111 1.414(3)
C110 C129 1.472(3)
C111 C112 1.444(3)
C112 C113 1.386(3)
C113 C130 1.442(3)
C113 C114 1.447(3)
C114 C115 1.387(3)
C114 C132 1.453(3)
C115 C116 1.451(3)
C116 C117 1.387(3)
C117 C118 1.443(3)
C117 C133 1.450(3)
C118 C119 1.446(3)
C119 C120 1.410(3)
C119 C134 1.445(3)
C120 C121 1.406(3)
C121 C136 1.434(3)
C121 C122 1.453(3)
C122 C123 1.446(3)
C123 C124 1.389(3)
C123 C137 1.447(3)
C124 C125 1.449(3)
C125 C126 1.380(3)
C126 C138 1.451(3)
C126 C127 1.456(3)
C127 C128 1.442(3)
C128 C129 1.414(3)
C128 C139 1.436(3)
C129 C130 1.417(3)
C130 C131 1.434(3)
C131 C140 1.412(3)
C131 C132 1.453(3)
C132 C133 1.373(3)
C133 C134 1.451(3)
C134 C135 1.409(3)
C135 C136 1.417(3)
C135 C140 1.474(3)
C136 C137 1.434(3)
C137 C138 1.384(3)
C138 C139 1.444(3)
C139 C140 1.412(3)
C141 C144 1.343(3)
C141 S2 1.7460(19)
C141 S1 1.7611(19)
C142 C143 1.521(3)
C142 S2 1.800(2)
C142 H14C 0.9900
C142 H14D 0.9900
C143 S3 1.803(2)
C143 H14A 0.9900
C143 H14B 0.9900
C144 S3 1.7417(19)
C144 S4 1.7676(19)
C145 C146 1.348(3)
C145 S1 1.7506(19)
C145 S4 1.7539(19)
C146 S5 1.7472(18)
C146 S8 1.7568(18)
C147 C150 1.343(3)
C147 S6 1.7506(19)
C147 S5 1.7562(19)
C148 C149 1.527(3)
C148 S6 1.809(2)
C148 H14E 0.9900
C148 H14F 0.9900
C149 S7 1.814(2)
C149 H14G 0.9900
C149 H14H 0.9900
C150 S7 1.7585(19)
C150 S8 1.7623(19)
C151 C154 1.343(3)
C151 S10 1.7488(18)
C151 S9 1.7578(19)
C152 C153 1.522(3)
C152 S10 1.8086(19)
C152 H15A 0.9900
C152 H15B 0.9900
C153 S11 1.809(2)
C153 H15C 0.9900
C153 H15D 0.9900
C154 S11 1.7537(19)
C154 S12 1.7576(19)
C155 C156 1.345(3)
C155 S9 1.7508(18)
C155 S12 1.7508(18)
C156 S16 1.7525(19)
C156 S13 1.7543(19)
C157 C160 1.338(3)
C157 S14 1.745(2)
C157 S13 1.771(2)
C158 C159 1.515(4)
C158 S14 1.811(3)
C158 H15G 0.9900
C158 H15H 0.9900
C159 S15 1.805(3)
C159 H15E 0.9900
C159 H15F 0.9900
C160 S15 1.751(2)
C160 S16 1.761(2)
C161 S17 1.546(2)
C161 S18 1.550(2)

loop_
_geom_torsion_atom_site_label_1
_geom_torsion_atom_site_label_2
_geom_torsion_atom_site_label_3
_geom_torsion_atom_site_label_4
_geom_torsion
C6 C1 C2 C3 12.9(3)
C9 C1 C2 C3 155.14(18)
C6 C1 C2 C12 -137.9(2)
C9 C1 C2 C12 4.3(3)
C1 C2 C3 C4 -12.8(3)
C12 C2 C3 C4 138.08(19)
C1 C2 C3 C15 -155.02(19)
C12 C2 C3 C15 -4.1(3)
C2 C3 C4 C5 0.2(3)
C15 C3 C4 C5 147.17(19)
C2 C3 C4 C17 -147.32(19)
C15 C3 C4 C17 -0.3(2)
C3 C4 C5 C6 12.3(3)
C17 C4 C5 C6 155.22(19)
C3 C4 C5 C20 -139.1(2)
C17 C4 C5 C20 3.9(3)
C4 C5 C6 C1 -12.2(3)
C20 C5 C6 C1 139.2(2)
C4 C5 C6 C7 -155.64(19)
C20 C5 C6 C7 -4.2(3)
C2 C1 C6 C5 -0.4(3)
C9 C1 C6 C5 -147.27(19)
C2 C1 C6 C7 147.50(19)
C9 C1 C6 C7 0.6(2)
C5 C6 C7 C22 4.6(3)
C1 C6 C7 C22 -143.1(2)
C5 C6 C7 C8 147.85(19)
C1 C6 C7 C8 0.1(2)
C22 C7 C8 C25 0.4(3)
C6 C7 C8 C25 -142.7(2)
C22 C7 C8 C9 142.3(2)
C6 C7 C8 C9 -0.8(2)
C25 C8 C9 C10 -0.1(3)
C7 C8 C9 C10 -142.1(2)
C25 C8 C9 C1 143.2(2)
C7 C8 C9 C1 1.2(2)
C2 C1 C9 C10 -4.3(3)
C6 C1 C9 C10 142.22(19)
C2 C1 C9 C8 -147.63(19)
C6 C1 C9 C8 -1.1(2)
C8 C9 C10 C27 -0.1(3)
C1 C9 C10 C27 -139.4(2)
C8 C9 C10 C11 139.0(2)
C1 C9 C10 C11 -0.4(3)
C9 C10 C11 C12 5.0(3)
C27 C10 C11 C12 148.26(18)
C9 C10 C11 C29 -142.39(19)
C27 C10 C11 C29 0.9(2)
C29 C11 C12 C13 -13.1(3)
C10 C11 C12 C13 -156.11(18)
C29 C11 C12 C2 138.14(19)
C10 C11 C12 C2 -4.9(3)
C1 C2 C12 C11 0.2(3)
C3 C2 C12 C11 -150.24(18)
C1 C2 C12 C13 150.86(18)
C3 C2 C12 C13 0.4(3)
C11 C12 C13 C31 12.9(3)
C2 C12 C13 C31 -138.39(19)
C11 C12 C13 C14 154.96(18)
C2 C12 C13 C14 3.6(3)
C12 C13 C14 C15 -4.0(3)
C31 C13 C14 C15 142.22(19)
C12 C13 C14 C33 -146.72(18)
C31 C13 C14 C33 -0.5(2)
C33 C14 C15 C3 138.6(2)
C13 C14 C15 C3 0.2(3)
C33 C14 C15 C16 -0.6(3)
C13 C14 C15 C16 -138.9(2)
C2 C3 C15 C14 3.9(3)
C4 C3 C15 C14 -142.49(19)
C2 C3 C15 C16 147.08(19)
C4 C3 C15 C16 0.7(2)
C14 C15 C16 C35 0.5(3)
C3 C15 C16 C35 -142.5(2)
C14 C15 C16 C17 142.3(2)
C3 C15 C16 C17 -0.8(2)
C5 C4 C17 C18 -3.9(3)
C3 C4 C17 C18 143.3(2)
C5 C4 C17 C16 -147.31(19)
C3 C4 C17 C16 -0.2(2)
C35 C16 C17 C18 -0.9(3)
C15 C16 C17 C18 -142.5(2)
C35 C16 C17 C4 142.3(2)
C15 C16 C17 C4 0.6(2)
C4 C17 C18 C37 -138.8(2)
C16 C17 C18 C37 0.6(3)
C4 C17 C18 C19 -0.2(3)
C16 C17 C18 C19 139.2(2)
C17 C18 C19 C20 4.3(3)
C37 C18 C19 C20 147.05(19)
C17 C18 C19 C39 -142.0(2)
C37 C18 C19 C39 0.7(2)
C39 C19 C20 C21 -13.2(3)
C18 C19 C20 C21 -155.21(19)
C39 C19 C20 C5 137.8(2)
C18 C19 C20 C5 -4.3(3)
C6 C5 C20 C21 -0.4(3)
C4 C5 C20 C21 150.49(19)
C6 C5 C20 C19 -150.64(19)
C4 C5 C20 C19 0.2(3)
C19 C20 C21 C41 12.9(3)
C5 C20 C21 C41 -137.8(2)
C19 C20 C21 C22 155.29(19)
C5 C20 C21 C22 4.5(3)
C8 C7 C22 C23 -0.4(3)
C6 C7 C22 C23 138.8(2)
C8 C7 C22 C21 -139.6(2)
C6 C7 C22 C21 -0.4(3)
C20 C21 C22 C7 -4.2(3)
C41 C21 C22 C7 142.7(2)
C20 C21 C22 C23 -147.50(19)
C41 C21 C22 C23 -0.6(2)
C7 C22 C23 C24 0.2(3)
C21 C22 C23 C24 143.3(2)
C7 C22 C23 C42 -142.13(19)
C21 C22 C23 C42 1.0(2)
C22 C23 C24 C45 -137.3(2)
C42 C23 C24 C45 0.3(3)
C22 C23 C24 C25 0.1(3)
C42 C23 C24 C25 137.6(2)
C7 C8 C25 C26 137.1(2)
C9 C8 C25 C26 0.2(3)
C7 C8 C25 C24 -0.1(3)
C9 C8 C25 C24 -137.0(2)
C23 C24 C25 C8 -0.1(3)
C45 C24 C25 C8 141.8(2)
C23 C24 C25 C26 -141.7(2)
C45 C24 C25 C26 0.2(2)
C8 C25 C26 C27 -0.2(3)
C24 C25 C26 C27 141.4(2)
C8 C25 C26 C46 -141.5(2)
C24 C25 C26 C46 0.0(2)
C25 C26 C27 C10 0.0(3)
C46 C26 C27 C10 137.0(2)
C25 C26 C27 C28 -136.7(2)
C46 C26 C27 C28 0.3(3)
C9 C10 C27 C26 0.1(3)
C11 C10 C27 C26 -142.86(19)
C9 C10 C27 C28 141.91(19)
C11 C10 C27 C28 -1.0(2)
C26 C27 C28 C48 -0.6(3)
C10 C27 C28 C48 -142.24(19)
C26 C27 C28 C29 142.4(2)
C10 C27 C28 C29 0.8(2)
C12 C11 C29 C30 0.4(3)
C10 C11 C29 C30 147.78(18)
C12 C11 C29 C28 -147.77(18)
C10 C11 C29 C28 -0.4(2)
C48 C28 C29 C30 -4.5(3)
C27 C28 C29 C30 -147.92(18)
C48 C28 C29 C11 143.12(19)
C27 C28 C29 C11 -0.3(2)
C11 C29 C30 C31 12.5(3)
C28 C29 C30 C31 155.96(18)
C11 C29 C30 C50 -139.12(19)
C28 C29 C30 C50 4.4(3)
C29 C30 C31 C13 -12.6(3)
C50 C30 C31 C13 138.40(19)
C29 C30 C31 C32 -155.06(18)
C50 C30 C31 C32 -4.1(3)
C12 C13 C31 C30 -0.1(3)
C14 C13 C31 C30 -146.76(18)
C12 C13 C31 C32 146.68(18)
C14 C13 C31 C32 0.0(2)
C30 C31 C32 C52 4.4(3)
C13 C31 C32 C52 -142.64(18)
C30 C31 C32 C33 147.53(18)
C13 C31 C32 C33 0.5(2)
C52 C32 C33 C34 0.1(3)
C31 C32 C33 C34 -142.50(19)
C52 C32 C33 C14 141.84(19)
C31 C32 C33 C14 -0.8(2)
C15 C14 C33 C34 -0.1(3)
C13 C14 C33 C34 142.45(19)
C15 C14 C33 C32 -141.70(19)
C13 C14 C33 C32 0.8(2)
C32 C33 C34 C54 -0.7(3)
C14 C33 C34 C54 -137.5(2)
C32 C33 C34 C35 137.5(2)
C14 C33 C34 C35 0.7(3)
C17 C16 C35 C34 -136.4(2)
C15 C16 C35 C34 0.1(3)
C17 C16 C35 C36 0.5(3)
C15 C16 C35 C36 136.9(2)
C33 C34 C35 C16 -0.7(3)
C54 C34 C35 C16 141.5(2)
C33 C34 C35 C36 -142.3(2)
C54 C34 C35 C36 -0.1(2)
C16 C35 C36 C37 0.2(3)
C34 C35 C36 C37 141.9(2)
C16 C35 C36 C55 -141.7(2)
C34 C35 C36 C55 0.0(2)
C55 C36 C37 C38 0.1(3)
C35 C36 C37 C38 -137.5(2)
C55 C36 C37 C18 137.0(2)
C35 C36 C37 C18 -0.5(3)
C17 C18 C37 C36 0.1(3)
C19 C18 C37 C36 -142.6(2)
C17 C18 C37 C38 141.9(2)
C19 C18 C37 C38 -0.9(2)
C36 C37 C38 C57 -0.1(3)
C18 C37 C38 C57 -142.11(19)
C36 C37 C38 C39 142.7(2)
C18 C37 C38 C39 0.7(2)
C20 C19 C39 C40 0.6(3)
C18 C19 C39 C40 147.36(19)
C20 C19 C39 C38 -147.05(19)
C18 C19 C39 C38 -0.3(2)
C57 C38 C39 C40 -4.9(3)
C37 C38 C39 C40 -148.05(18)
C57 C38 C39 C19 142.87(19)
C37 C38 C39 C19 -0.3(2)
C19 C39 C40 C41 12.2(3)
C38 C39 C40 C41 155.67(18)
C19 C39 C40 C59 -138.55(19)
C38 C39 C40 C59 4.9(3)
C39 C40 C41 C21 -12.4(3)
C59 C40 C41 C21 138.56(19)
C39 C40 C41 C42 -154.98(18)
C59 C40 C41 C42 -4.0(3)
C20 C21 C41 C40 -0.1(3)
C22 C21 C41 C40 -146.95(18)
C20 C21 C41 C42 146.89(19)
C22 C21 C41 C42 0.0(2)
C40 C41 C42 C43 3.7(3)
C21 C41 C42 C43 -142.96(19)
C40 C41 C42 C23 147.23(18)
C21 C41 C42 C23 0.6(2)
C24 C23 C42 C43 0.0(3)
C22 C23 C42 C43 142.50(19)
C24 C23 C42 C41 -143.47(19)
C22 C23 C42 C41 -0.9(2)
C41 C42 C43 C60 0.5(3)
C23 C42 C43 C60 -138.7(2)
C41 C42 C43 C44 139.2(2)
C23 C42 C43 C44 -0.1(3)
C42 C43 C44 C45 -0.1(3)
C60 C43 C44 C45 142.50(19)
C42 C43 C44 C62 -141.90(19)
C60 C43 C44 C62 0.7(2)
C62 C44 C45 C24 136.9(2)
C43 C44 C45 C24 0.4(3)
C62 C44 C45 C46 -0.8(3)
C43 C44 C45 C46 -137.3(2)
C23 C24 C45 C44 -0.4(3)
C25 C24 C45 C44 -142.2(2)
C23 C24 C45 C46 141.4(2)
C25 C24 C45 C46 -0.3(2)
C44 C45 C46 C47 0.8(3)
C24 C45 C46 C47 -141.2(2)
C44 C45 C46 C26 142.3(2)
C24 C45 C46 C26 0.3(2)
C27 C26 C46 C47 -0.2(3)
C25 C26 C46 C47 141.3(2)
C27 C26 C46 C45 -141.7(2)
C25 C26 C46 C45 -0.2(2)
C45 C46 C47 C63 -0.7(3)
C26 C46 C47 C63 -137.6(2)
C45 C46 C47 C48 137.3(2)
C26 C46 C47 C48 0.4(3)
C27 C28 C48 C49 139.4(2)
C29 C28 C48 C49 0.2(3)
C27 C28 C48 C47 0.8(3)
C29 C28 C48 C47 -138.4(2)
C46 C47 C48 C28 -0.7(3)
C63 C47 C48 C28 142.5(2)
C46 C47 C48 C49 -143.5(2)
C63 C47 C48 C49 -0.3(2)
C28 C48 C49 C50 4.2(3)
C47 C48 C49 C50 146.89(19)
C28 C48 C49 C64 -142.37(19)
C47 C48 C49 C64 0.3(2)
C48 C49 C50 C51 -154.76(18)
C64 C49 C50 C51 -12.3(3)
C48 C49 C50 C30 -4.2(3)
C64 C49 C50 C30 138.2(2)
C31 C30 C50 C51 -0.4(3)
C29 C30 C50 C51 150.16(18)
C31 C30 C50 C49 -150.60(18)
C29 C30 C50 C49 0.0(3)
C49 C50 C51 C66 12.7(3)
C30 C50 C51 C66 -138.07(19)
C49 C50 C51 C52 155.43(18)
C30 C50 C51 C52 4.6(3)
C33 C32 C52 C51 -139.1(2)
C31 C32 C52 C51 -0.2(3)
C33 C32 C52 C53 0.4(3)
C31 C32 C52 C53 139.28(19)
C50 C51 C52 C32 -4.4(3)
C66 C51 C52 C32 142.62(19)
C50 C51 C52 C53 -147.85(18)
C66 C51 C52 C53 -0.9(2)
C32 C52 C53 C54 -0.4(3)
C51 C52 C53 C54 143.32(19)
C32 C52 C53 C67 -143.00(19)
C51 C52 C53 C67 0.8(2)
C67 C53 C54 C34 137.2(2)
C52 C53 C54 C34 -0.2(3)
C67 C53 C54 C55 0.0(3)
C52 C53 C54 C55 -137.3(2)
C33 C34 C54 C53 0.7(3)
C35 C34 C54 C53 -141.5(2)
C33 C34 C54 C55 142.4(2)
C35 C34 C54 C55 0.2(2)
C37 C36 C55 C56 0.4(3)
C35 C36 C55 C56 142.0(2)
C37 C36 C55 C54 -141.5(2)
C35 C36 C55 C54 0.2(2)
C53 C54 C55 C56 -0.5(3)
C34 C54 C55 C56 -142.5(2)
C53 C54 C55 C36 141.8(2)
C34 C54 C55 C36 -0.2(2)
C36 C55 C56 C68 -136.8(2)
C54 C55 C56 C68 0.9(3)
C36 C55 C56 C57 -0.8(3)
C54 C55 C56 C57 136.9(2)
C37 C38 C57 C58 138.9(2)
C39 C38 C57 C58 0.0(3)
C37 C38 C57 C56 -0.4(3)
C39 C38 C57 C56 -139.2(2)
C55 C56 C57 C38 0.8(3)
C68 C56 C57 C38 142.32(19)
C55 C56 C57 C58 -142.6(2)
C68 C56 C57 C58 -1.2(2)
C38 C57 C58 C59 4.9(3)
C56 C57 C58 C59 148.41(18)
C38 C57 C58 C69 -142.71(19)
C56 C57 C58 C69 0.8(2)
C69 C58 C59 C60 -12.1(3)
C57 C58 C59 C60 -155.71(18)
C69 C58 C59 C40 138.82(19)
C57 C58 C59 C40 -4.8(3)
C39 C40 C59 C58 0.0(3)
C41 C40 C59 C58 -150.19(18)
C39 C40 C59 C60 150.28(18)
C41 C40 C59 C60 0.1(3)
C58 C59 C60 C61 12.4(3)
C40 C59 C60 C61 -138.42(19)
C58 C59 C60 C43 154.84(18)
C40 C59 C60 C43 4.1(3)
C42 C43 C60 C59 -4.4(3)
C44 C43 C60 C59 -147.11(18)
C42 C43 C60 C61 142.33(19)
C44 C43 C60 C61 -0.3(2)
C59 C60 C61 C70 0.0(3)
C43 C60 C61 C70 -147.01(19)
C59 C60 C61 C62 146.81(18)
C43 C60 C61 C62 -0.2(2)
C45 C44 C62 C63 0.6(3)
C43 C44 C62 C63 142.31(19)
C45 C44 C62 C61 -142.6(2)
C43 C44 C62 C61 -0.8(2)
C70 C61 C62 C63 3.9(3)
C60 C61 C62 C63 -142.54(19)
C70 C61 C62 C44 147.08(19)
C60 C61 C62 C44 0.6(2)
C44 C62 C63 C47 -0.4(3)
C61 C62 C63 C47 138.8(2)
C44 C62 C63 C64 -139.3(2)
C61 C62 C63 C64 -0.1(3)
C46 C47 C63 C62 0.5(3)
C48 C47 C63 C62 -142.5(2)
C46 C47 C63 C64 143.2(2)
C48 C47 C63 C64 0.2(2)
C50 C49 C64 C65 -0.2(3)
C48 C49 C64 C65 146.64(19)
C50 C49 C64 C63 -147.03(19)
C48 C49 C64 C63 -0.2(2)
C62 C63 C64 C65 -3.9(3)
C47 C63 C64 C65 -146.64(19)
C62 C63 C64 C49 142.72(19)
C47 C63 C64 C49 0.0(2)
C49 C64 C65 C66 12.3(3)
C63 C64 C65 C66 154.43(19)
C49 C64 C65 C70 -138.1(2)
C63 C64 C65 C70 4.0(3)
C64 C65 C66 C51 -11.9(3)
C70 C65 C66 C51 138.9(2)
C64 C65 C66 C67 -155.77(19)
C70 C65 C66 C67 -5.0(3)
C50 C51 C66 C65 -0.7(3)
C52 C51 C66 C65 -147.81(19)
C50 C51 C66 C67 147.79(19)
C52 C51 C66 C67 0.6(2)
C65 C66 C67 C68 5.0(3)
C51 C66 C67 C68 -142.99(19)
C65 C66 C67 C53 147.77(19)
C51 C66 C67 C53 -0.2(2)
C54 C53 C67 C68 0.2(3)
C52 C53 C67 C68 142.39(19)
C54 C53 C67 C66 -142.6(2)
C52 C53 C67 C66 -0.4(2)
C66 C67 C68 C69 -0.1(3)
C53 C67 C68 C69 -138.9(2)
C66 C67 C68 C56 139.0(2)
C53 C67 C68 C56 0.2(3)
C55 C56 C68 C67 -0.7(3)
C57 C56 C68 C67 -141.64(19)
C55 C56 C68 C69 142.0(2)
C57 C56 C68 C69 1.1(2)
C59 C58 C69 C70 -0.6(3)
C57 C58 C69 C70 147.27(19)
C59 C58 C69 C68 -147.98(19)
C57 C58 C69 C68 -0.1(2)
C67 C68 C69 C70 -4.7(3)
C56 C68 C69 C70 -147.58(19)
C67 C68 C69 C58 142.29(19)
C56 C68 C69 C58 -0.6(2)
C58 C69 C70 C61 13.0(3)
C68 C69 C70 C61 155.54(19)
C58 C69 C70 C65 -138.1(2)
C68 C69 C70 C65 4.5(3)
C60 C61 C70 C69 -12.7(3)
C62 C61 C70 C69 -154.84(18)
C60 C61 C70 C65 138.5(2)
C62 C61 C70 C65 -3.7(3)
C64 C65 C70 C69 150.44(19)
C66 C65 C70 C69 0.3(3)
C64 C65 C70 C61 -0.2(3)
C66 C65 C70 C61 -150.36(19)
C76 C71 C72 C73 12.1(3)
C79 C71 C72 C73 154.92(18)
C76 C71 C72 C82 -138.02(19)
C79 C71 C72 C82 4.8(3)
C71 C72 C73 C74 -12.2(3)
C82 C72 C73 C74 137.95(19)
C71 C72 C73 C85 -154.58(19)
C82 C72 C73 C85 -4.4(3)
C72 C73 C74 C75 0.2(3)
C85 C73 C74 C75 147.15(19)
C72 C73 C74 C87 -147.10(19)
C85 C73 C74 C87 -0.2(2)
C73 C74 C75 C76 11.9(3)
C87 C74 C75 C76 155.00(19)
C73 C74 C75 C90 -139.0(2)
C87 C74 C75 C90 4.1(3)
C74 C75 C76 C71 -12.1(3)
C90 C75 C76 C71 139.0(2)
C74 C75 C76 C77 -155.64(19)
C90 C75 C76 C77 -4.6(3)
C72 C71 C76 C75 0.1(3)
C79 C71 C76 C75 -147.28(19)
C72 C71 C76 C77 148.14(18)
C79 C71 C76 C77 0.8(2)
C75 C76 C77 C92 5.0(3)
C71 C76 C77 C92 -142.83(19)
C75 C76 C77 C78 147.86(19)
C71 C76 C77 C78 0.1(2)
C92 C77 C78 C95 0.4(3)
C76 C77 C78 C95 -142.48(19)
C92 C77 C78 C79 142.07(19)
C76 C77 C78 C79 -0.8(2)
C95 C78 C79 C80 -0.5(3)
C77 C78 C79 C80 -142.03(19)
C95 C78 C79 C71 142.83(19)
C77 C78 C79 C71 1.3(2)
C72 C71 C79 C80 -4.6(3)
C76 C71 C79 C80 142.41(18)
C72 C71 C79 C78 -148.30(18)
C76 C71 C79 C78 -1.3(2)
C78 C79 C80 C81 139.1(2)
C71 C79 C80 C81 -0.5(3)
C78 C79 C80 C97 0.0(3)
C71 C79 C80 C97 -139.6(2)
C79 C80 C81 C82 5.3(3)
C97 C80 C81 C82 148.42(18)
C79 C80 C81 C99 -142.20(19)
C97 C80 C81 C99 0.9(2)
C99 C81 C82 C83 -12.7(3)
C80 C81 C82 C83 -155.69(18)
C99 C81 C82 C72 138.05(19)
C80 C81 C82 C72 -4.9(3)
C73 C72 C82 C83 0.1(3)
C71 C72 C82 C83 149.81(18)
C73 C72 C82 C81 -149.76(18)
C71 C72 C82 C81 -0.1(3)
C81 C82 C83 C101 12.3(3)
C72 C82 C83 C101 -138.39(19)
C81 C82 C83 C84 154.91(18)
C72 C82 C83 C84 4.2(3)
C82 C83 C84 C85 -4.3(3)
C101 C83 C84 C85 142.60(19)
C82 C83 C84 C103 -147.42(18)
C101 C83 C84 C103 -0.6(2)
C83 C84 C85 C73 -0.1(3)
C103 C84 C85 C73 138.8(2)
C83 C84 C85 C86 -138.6(2)
C103 C84 C85 C86 0.2(3)
C72 C73 C85 C84 4.5(3)
C74 C73 C85 C84 -142.20(19)
C72 C73 C85 C86 147.32(19)
C74 C73 C85 C86 0.7(2)
C84 C85 C86 C105 -0.4(3)
C73 C85 C86 C105 -143.27(19)
C84 C85 C86 C87 141.98(19)
C73 C85 C86 C87 -0.9(2)
C105 C86 C87 C88 -0.3(3)
C85 C86 C87 C88 -142.43(19)
C105 C86 C87 C74 142.9(2)
C85 C86 C87 C74 0.8(2)
C75 C74 C87 C88 -4.2(3)
C73 C74 C87 C88 143.10(19)
C75 C74 C87 C86 -147.64(19)
C73 C74 C87 C86 -0.4(2)
C86 C87 C88 C89 139.0(2)
C74 C87 C88 C89 -0.3(3)
C86 C87 C88 C107 0.3(3)
C74 C87 C88 C107 -139.0(2)
C87 C88 C89 C90 4.9(3)
C107 C88 C89 C90 147.62(19)
C87 C88 C89 C109 -142.2(2)
C107 C88 C89 C109 0.5(2)
C109 C89 C90 C91 -12.6(3)
C88 C89 C90 C91 -155.24(19)
C109 C89 C90 C75 137.8(2)
C88 C89 C90 C75 -4.9(3)
C76 C75 C90 C89 -150.02(19)
C74 C75 C90 C89 0.4(3)
C76 C75 C90 C91 0.0(3)
C74 C75 C90 C91 150.39(19)
C89 C90 C91 C111 12.0(3)
C75 C90 C91 C111 -138.4(2)
C89 C90 C91 C92 154.87(19)
C75 C90 C91 C92 4.4(3)
C76 C77 C92 C91 -0.5(3)
C78 C77 C92 C91 -139.2(2)
C76 C77 C92 C93 138.2(2)
C78 C77 C92 C93 -0.5(3)
C90 C91 C92 C77 -4.2(3)
C111 C91 C92 C77 142.66(19)
C90 C91 C92 C93 -146.93(19)
C111 C91 C92 C93 -0.1(2)
C77 C92 C93 C94 0.2(3)
C91 C92 C93 C94 142.85(19)
C77 C92 C93 C112 -142.05(19)
C91 C92 C93 C112 0.6(2)
C92 C93 C94 C115 -137.4(2)
C112 C93 C94 C115 0.1(3)
C92 C93 C94 C95 0.1(3)
C112 C93 C94 C95 137.5(2)
C79 C78 C95 C96 0.7(3)
C77 C78 C95 C96 137.1(2)
C79 C78 C95 C94 -136.6(2)
C77 C78 C95 C94 -0.1(3)
C93 C94 C95 C78 -0.1(3)
C115 C94 C95 C78 141.8(2)
C93 C94 C95 C96 -141.84(19)
C115 C94 C95 C96 0.1(2)
C78 C95 C96 C97 -0.2(3)
C94 C95 C96 C97 141.59(19)
C78 C95 C96 C116 -141.95(19)
C94 C95 C96 C116 -0.1(2)
C95 C96 C97 C98 -136.8(2)
C116 C96 C97 C98 0.7(3)
C95 C96 C97 C80 -0.3(3)
C116 C96 C97 C80 137.2(2)
C79 C80 C97 C96 0.4(3)
C81 C80 C97 C96 -142.89(19)
C79 C80 C97 C98 141.98(19)
C81 C80 C97 C98 -1.4(2)
C96 C97 C98 C118 -0.9(3)
C80 C97 C98 C118 -142.30(19)
C96 C97 C98 C99 142.64(19)
C80 C97 C98 C99 1.3(2)
C82 C81 C99 C100 0.5(3)
C80 C81 C99 C100 147.78(18)
C82 C81 C99 C98 -147.45(18)
C80 C81 C99 C98 -0.2(2)
C118 C98 C99 C100 -4.6(3)
C97 C98 C99 C100 -148.50(18)
C118 C98 C99 C81 143.19(19)
C97 C98 C99 C81 -0.7(2)
C81 C99 C100 C101 12.2(3)
C98 C99 C100 C101 155.81(18)
C81 C99 C100 C120 -139.09(19)
C98 C99 C100 C120 4.5(3)
C99 C100 C101 C83 -12.5(3)
C120 C100 C101 C83 138.63(19)
C99 C100 C101 C102 -154.59(18)
C120 C100 C101 C102 -3.5(3)
C82 C83 C101 C100 0.2(3)
C84 C83 C101 C100 -146.84(18)
C82 C83 C101 C102 146.93(18)
C84 C83 C101 C102 -0.1(2)
C100 C101 C102 C122 4.1(3)
C83 C101 C102 C122 -142.51(19)
C100 C101 C102 C103 147.34(18)
C83 C101 C102 C103 0.7(2)
C122 C102 C103 C104 0.4(3)
C101 C102 C103 C104 -142.61(19)
C122 C102 C103 C84 141.98(19)
C101 C102 C103 C84 -1.1(2)
C85 C84 C103 C104 0.0(3)
C83 C84 C103 C104 142.87(19)
C85 C84 C103 C102 -141.86(19)
C83 C84 C103 C102 1.0(2)
C102 C103 C104 C105 136.5(2)
C84 C103 C104 C105 -0.1(3)
C102 C103 C104 C124 -0.5(3)
C84 C103 C104 C124 -137.1(2)
C87 C86 C105 C106 0.0(3)
C85 C86 C105 C106 137.3(2)
C87 C86 C105 C104 -136.9(2)
C85 C86 C105 C104 0.3(3)
C103 C104 C105 C86 -0.1(3)
C124 C104 C105 C86 141.4(2)
C103 C104 C105 C106 -141.3(2)
C124 C104 C105 C106 0.2(2)
C86 C105 C106 C107 0.3(3)
C104 C105 C106 C107 141.7(2)
C86 C105 C106 C125 -141.7(2)
C104 C105 C106 C125 -0.3(2)
C105 C106 C107 C108 -137.0(2)
C125 C106 C107 C108 0.8(3)
C105 C106 C107 C88 -0.3(3)
C125 C106 C107 C88 137.4(2)
C87 C88 C107 C106 0.0(3)
C89 C88 C107 C106 -142.9(2)
C87 C88 C107 C108 141.95(19)
C89 C88 C107 C108 -1.0(2)
C106 C107 C108 C127 -0.7(3)
C88 C107 C108 C127 -142.58(19)
C106 C107 C108 C109 143.0(2)
C88 C107 C108 C109 1.1(2)
C127 C108 C109 C110 -4.3(3)
C107 C108 C109 C110 -148.07(19)
C127 C108 C109 C89 142.93(19)
C107 C108 C109 C89 -0.9(2)
C90 C89 C109 C110 0.5(3)
C88 C89 C109 C110 147.66(18)
C90 C89 C109 C108 -146.99(19)
C88 C89 C109 C108 0.2(2)
C108 C109 C110 C111 155.32(18)
C89 C109 C110 C111 12.2(3)
C108 C109 C110 C129 4.4(3)
C89 C109 C110 C129 -138.79(19)
C109 C110 C111 C91 -12.7(3)
C129 C110 C111 C91 138.22(19)
C109 C110 C111 C112 -154.73(18)
C129 C110 C111 C112 -3.8(3)
C90 C91 C111 C110 0.7(3)
C92 C91 C111 C110 -146.73(19)
C90 C91 C111 C112 147.04(19)
C92 C91 C111 C112 -0.4(2)
C110 C111 C112 C113 3.5(3)
C91 C111 C112 C113 -143.12(19)
C110 C111 C112 C93 147.31(18)
C91 C111 C112 C93 0.7(2)
C94 C93 C112 C113 0.4(3)
C92 C93 C112 C113 143.23(19)
C94 C93 C112 C111 -143.57(19)
C92 C93 C112 C111 -0.8(2)
C111 C112 C113 C130 0.8(3)
C93 C112 C113 C130 -138.93(19)
C111 C112 C113 C114 139.2(2)
C93 C112 C113 C114 -0.5(3)
C112 C113 C114 C115 0.0(3)
C130 C113 C114 C115 142.50(19)
C112 C113 C114 C132 -141.81(19)
C130 C113 C114 C132 0.7(2)
C113 C114 C115 C94 0.5(3)
C132 C114 C115 C94 137.2(2)
C113 C114 C115 C116 -137.3(2)
C132 C114 C115 C116 -0.6(3)
C93 C94 C115 C114 -0.5(3)
C95 C94 C115 C114 -142.15(19)
C93 C94 C115 C116 141.59(19)
C95 C94 C115 C116 -0.1(2)
C114 C115 C116 C117 0.7(3)
C94 C115 C116 C117 -141.6(2)
C114 C115 C116 C96 142.3(2)
C94 C115 C116 C96 0.0(2)
C97 C96 C116 C117 -0.3(3)
C95 C96 C116 C117 141.65(19)
C97 C96 C116 C115 -141.90(19)
C95 C96 C116 C115 0.1(2)
C115 C116 C117 C118 137.3(2)
C96 C116 C117 C118 0.2(3)
C115 C116 C117 C133 -0.6(3)
C96 C116 C117 C133 -137.7(2)
C97 C98 C118 C117 0.8(3)
C99 C98 C118 C117 -138.8(2)
C97 C98 C118 C119 139.8(2)
C99 C98 C118 C119 0.2(3)
C116 C117 C118 C98 -0.4(3)
C133 C117 C118 C98 142.33(19)
C116 C117 C118 C119 -143.22(19)
C133 C117 C118 C119 -0.5(2)
C98 C118 C119 C120 4.2(3)
C117 C118 C119 C120 147.00(19)
C98 C118 C119 C134 -142.60(19)
C117 C118 C119 C134 0.2(2)
C134 C119 C120 C121 -12.1(3)
C118 C119 C120 C121 -154.37(18)
C134 C119 C120 C100 138.1(2)
C118 C119 C120 C100 -4.2(3)
C99 C100 C120 C121 149.52(19)
C101 C100 C120 C121 -1.0(3)
C99 C100 C120 C119 -0.2(3)
C101 C100 C120 C119 -150.66(19)
C119 C120 C121 C136 12.6(3)
C100 C120 C121 C136 -137.70(19)
C119 C120 C121 C122 155.12(18)
C100 C120 C121 C122 4.8(3)
C103 C102 C122 C123 0.1(3)
C101 C102 C122 C123 139.4(2)
C103 C102 C122 C121 -139.5(2)
C101 C102 C122 C121 -0.2(3)
C120 C121 C122 C102 -4.3(3)
C136 C121 C122 C102 142.64(19)
C120 C121 C122 C123 -148.12(19)
C136 C121 C122 C123 -1.2(2)
C102 C122 C123 C124 -0.5(3)
C121 C122 C123 C124 143.17(19)
C102 C122 C123 C137 -142.59(19)
C121 C122 C123 C137 1.1(2)
C122 C123 C124 C125 -137.0(2)
C137 C123 C124 C125 -0.1(3)
C122 C123 C124 C104 0.5(3)
C137 C123 C124 C104 137.4(2)
C103 C104 C124 C123 0.0(3)
C105 C104 C124 C123 -141.81(19)
C103 C104 C124 C125 141.8(2)
C105 C104 C124 C125 0.0(2)
C123 C124 C125 C126 -0.4(3)
C104 C124 C125 C126 -142.0(2)
C123 C124 C125 C106 141.5(2)
C104 C124 C125 C106 -0.2(2)
C107 C106 C125 C126 -0.1(3)
C105 C106 C125 C126 142.0(2)
C107 C106 C125 C124 -141.9(2)
C105 C106 C125 C124 0.3(2)
C124 C125 C126 C138 0.4(3)
C106 C125 C126 C138 -136.8(2)
C124 C125 C126 C127 136.7(2)
C106 C125 C126 C127 -0.5(3)
C109 C108 C127 C128 -0.3(3)
C107 C108 C127 C128 139.6(2)
C109 C108 C127 C126 -139.7(2)
C107 C108 C127 C126 0.1(3)
C125 C126 C127 C108 0.5(3)
C138 C126 C127 C108 142.18(19)
C125 C126 C127 C128 -142.97(19)
C138 C126 C127 C128 -1.3(2)
C108 C127 C128 C129 4.7(3)
C126 C127 C128 C129 148.14(18)
C108 C127 C128 C139 -142.64(19)
C126 C127 C128 C139 0.8(2)
C139 C128 C129 C130 -12.4(3)
C127 C128 C129 C130 -155.44(18)
C139 C128 C129 C110 138.57(19)
C127 C128 C129 C110 -4.5(3)
C111 C110 C129 C128 -150.27(18)
C109 C110 C129 C128 0.0(3)
C111 C110 C129 C130 0.0(3)
C109 C110 C129 C130 150.25(18)
C128 C129 C130 C131 12.3(3)
C110 C129 C130 C131 -138.35(19)
C128 C129 C130 C113 154.96(18)
C110 C129 C130 C113 4.3(3)
C112 C113 C130 C129 -4.7(3)
C114 C113 C130 C129 -147.02(18)
C112 C113 C130 C131 142.08(19)
C114 C113 C130 C131 -0.3(2)
C129 C130 C131 C140 0.0(3)
C113 C130 C131 C140 -146.86(18)
C129 C130 C131 C132 146.56(18)
C113 C130 C131 C132 -0.3(2)
C115 C114 C132 C133 0.4(3)
C113 C114 C132 C133 142.41(19)
C115 C114 C132 C131 -142.79(19)
C113 C114 C132 C131 -0.8(2)
C140 C131 C132 C133 3.6(3)
C130 C131 C132 C133 -142.69(19)
C140 C131 C132 C114 146.99(19)
C130 C131 C132 C114 0.7(2)
C114 C132 C133 C117 -0.3(3)
C131 C132 C133 C117 138.9(2)
C114 C132 C133 C134 -139.2(2)
C131 C132 C133 C134 0.1(3)
C116 C117 C133 C132 0.4(3)
C118 C117 C133 C132 -142.46(19)
C116 C117 C133 C134 143.48(19)
C118 C117 C133 C134 0.6(2)
C120 C119 C134 C135 -0.3(3)
C118 C119 C134 C135 146.70(19)
C120 C119 C134 C133 -146.81(19)
C118 C119 C134 C133 0.2(2)
C132 C133 C134 C135 -3.7(3)
C117 C133 C134 C135 -146.79(19)
C132 C133 C134 C119 142.56(19)
C117 C133 C134 C119 -0.5(2)
C119 C134 C135 C136 12.0(3)
C133 C134 C135 C136 154.04(18)
C119 C134 C135 C140 -138.39(19)
C133 C134 C135 C140 3.6(3)
C134 C135 C136 C137 -155.96(18)
C140 C135 C136 C137 -5.3(3)
C134 C135 C136 C121 -11.5(3)
C140 C135 C136 C121 139.13(19)
C120 C121 C136 C135 -0.9(3)
C122 C121 C136 C135 -148.00(18)
C120 C121 C136 C137 147.93(19)
C122 C121 C136 C137 0.8(2)
C135 C136 C137 C138 5.2(3)
C121 C136 C137 C138 -143.35(19)
C135 C136 C137 C123 148.44(19)
C121 C136 C137 C123 -0.1(2)
C124 C123 C137 C138 0.6(3)
C122 C123 C137 C138 142.61(19)
C124 C123 C137 C136 -142.67(19)
C122 C123 C137 C136 -0.6(2)
C136 C137 C138 C139 0.1(3)
C123 C137 C138 C139 -139.3(2)
C136 C137 C138 C126 138.9(2)
C123 C137 C138 C126 -0.5(3)
C125 C126 C138 C137 0.1(3)
C127 C126 C138 C137 -141.43(19)
C125 C126 C138 C139 142.86(19)
C127 C126 C138 C139 1.4(2)
C129 C128 C139 C140 0.1(3)
C127 C128 C139 C140 147.57(18)
C129 C128 C139 C138 -147.45(19)
C127 C128 C139 C138 0.1(2)
C137 C138 C139 C140 -5.1(3)
C126 C138 C139 C140 -147.98(19)
C137 C138 C139 C128 141.98(19)
C126 C138 C139 C128 -0.9(2)
C130 C131 C140 C139 -12.4(3)
C132 C131 C140 C139 -154.20(18)
C130 C131 C140 C135 138.20(19)
C132 C131 C140 C135 -3.6(3)
C128 C139 C140 C131 12.3(3)
C138 C139 C140 C131 155.35(18)
C128 C139 C140 C135 -138.18(19)
C138 C139 C140 C135 4.8(3)
C134 C135 C140 C131 0.0(3)
C136 C135 C140 C131 -149.86(19)
C134 C135 C140 C139 150.20(19)
C136 C135 C140 C139 0.3(3)
S2 C142 C143 S3 69.1(2)
S2 C141 C144 S3 2.9(3)
S1 C141 C144 S3 -178.74(12)
S2 C141 C144 S4 -176.74(11)
S1 C141 C144 S4 1.6(2)
S1 C145 C146 S5 179.31(10)
S4 C145 C146 S5 -1.5(2)
S1 C145 C146 S8 1.3(2)
S4 C145 C146 S8 -179.47(10)
S6 C148 C149 S7 77.51(15)
S6 C147 C150 S7 3.5(3)
S5 C147 C150 S7 179.46(11)
S6 C147 C150 S8 -173.92(11)
S5 C147 C150 S8 2.0(2)
C146 C145 S1 C141 154.58(17)
S4 C145 S1 C141 -24.68(12)
C144 C141 S1 C145 13.89(17)
S2 C141 S1 C145 -167.52(11)
C144 C141 S2 C142 22.4(2)
S1 C141 S2 C142 -155.96(12)
C143 C142 S2 C141 -56.55(18)
C141 C144 S3 C143 -0.3(2)
S4 C144 S3 C143 179.29(12)
C142 C143 S3 C144 -35.4(2)
C146 C145 S4 C144 -153.92(17)
S1 C145 S4 C144 25.35(12)
C141 C144 S4 C145 -16.21(16)
S3 C144 S4 C145 164.11(11)
C145 C146 S5 C147 172.77(16)
S8 C146 S5 C147 -9.11(12)
C150 C147 S5 C146 4.30(16)
S6 C147 S5 C146 -179.16(11)
C150 C147 S6 C148 19.6(2)
S5 C147 S6 C148 -156.46(11)
C149 C148 S6 C147 -58.21(15)
C147 C150 S7 C149 5.2(2)
S8 C150 S7 C149 -177.33(10)
C148 C149 S7 C150 -44.64(15)
C145 C146 S8 C150 -171.97(16)
S5 C146 S8 C150 9.92(11)
C147 C150 S8 C146 -7.19(16)
S7 C150 S8 C146 174.98(11)
S10 C152 C153 S11 -79.03(15)
S10 C151 C154 S11 -5.4(3)
S9 C151 C154 S11 174.10(11)
S10 C151 C154 S12 178.17(11)
S9 C151 C154 S12 -2.4(2)
S9 C155 C156 S16 3.6(2)
S12 C155 C156 S16 -175.35(10)
S9 C155 C156 S13 -176.42(10)
S12 C155 C156 S13 4.7(2)
S14 C158 C159 S15 -67.2(2)
S14 C157 C160 S15 -2.6(3)
S13 C157 C160 S15 176.19(12)
S14 C157 C160 S16 -179.47(12)
S13 C157 C160 S16 -0.7(2)
C156 C155 S9 C151 170.43(16)
S12 C155 S9 C151 -10.58(12)
C154 C151 S9 C155 7.80(17)
S10 C151 S9 C155 -172.65(11)
C154 C151 S10 C152 -8.3(2)
S9 C151 S10 C152 172.27(10)
C153 C152 S10 C151 48.91(15)
C151 C154 S11 C153 -14.7(2)
S12 C154 S11 C153 161.85(11)
C152 C153 S11 C154 55.15(15)
C156 C155 S12 C154 -171.40(17)
S9 C155 S12 C154 9.64(12)
C151 C154 S12 C155 -4.41(17)
S11 C154 S12 C155 178.65(11)
C155 C156 S13 C157 157.99(17)
S16 C156 S13 C157 -21.98(12)
C160 C157 S13 C156 13.67(17)
S14 C157 S13 C156 -167.34(11)
C160 C157 S14 C158 3.7(2)
S13 C157 S14 C158 -175.11(12)
C159 C158 S14 C157 31.5(2)
C157 C160 S15 C159 -25.4(2)
S16 C160 S15 C159 151.52(13)
C158 C159 S15 C160 58.61(19)
C155 C156 S16 C160 -158.21(17)
S13 C156 S16 C160 21.77(12)
C157 C160 S16 C156 -12.72(17)
S15 C160 S16 C156 170.03(11)
